data_1552915
loop_
_publ_author_name
'Randall McClain, K.'
'Gould, Colin A.'
'Chakarawet, Khetpakorn'
'Teat, Simon J.'
'Groshens, Thomas J.'
'Long, Jeffrey R.'
'Harvey, Benjamin G.'

_publ_section_title
;
 High-temperature magnetic blocking and magneto-structural correlations in
 a series of dysprosium(iii) metallocenium single-molecule magnets.
;
_journal_issue 45
_journal_name_full 'Chemical science'
_journal_page_first 8492
_journal_page_last 8503
_journal_paper_doi 10.1039/c8sc03907k
_journal_volume 9
_journal_year 2018
_chemical_formula_moiety 'C36 H62 Y, B C24 F20'
_chemical_formula_sum 'C60 H62 B F20 Y'
_chemical_formula_weight 1262.81
_space_group_crystal_system monoclinic
_space_group_IT_number 14
_space_group_name_Hall '-P 2ybc'
_space_group_name_H-M_alt 'P 1 21/c 1'
_symmetry_space_group_name_Hall '-P 2ybc'
_symmetry_space_group_name_H-M 'P 1 21/c 1'
_atom_sites_solution_hydrogens geom
_atom_sites_solution_primary direct
_audit_creation_date 2018-09-27
_audit_creation_method
;
Olex2 1.2
(compiled 2017.08.10 svn.r3458 for OlexSys, GUI svn.r5381)
;
_audit_update_record
;
2018-10-17 deposited with the CCDC.
2018-10-26 downloaded from the CCDC.
;
_cell_angle_alpha 90
_cell_angle_beta 90.253(11)
_cell_angle_gamma 90
_cell_formula_units_Z 8
_cell_length_a 14.599(10)
_cell_length_b 16.737(11)
_cell_length_c 47.12(3)
_cell_measurement_reflns_used 9863
_cell_measurement_temperature 100(2)
_cell_measurement_theta_max 25.410
_cell_measurement_theta_min 2.434
_cell_volume 11513(13)
_computing_cell_refinement 'SAINT V8.38A (?, 2016)'
_computing_data_reduction 'SAINT V8.38A (?, 2016)'
_computing_molecular_graphics 'Olex2 (Dolomanov et al., 2009)'
_computing_publication_material 'Olex2 (Dolomanov et al., 2009)'
_computing_structure_refinement 'XL (Sheldrick, 2008)'
_computing_structure_solution 'XS (Sheldrick, 2008)'
_diffrn_ambient_temperature 100(2)
_diffrn_detector_area_resol_mean 10.42
_diffrn_measured_fraction_theta_full 0.997
_diffrn_measured_fraction_theta_max 0.990
_diffrn_measurement_device_type 'Bruker APEX-II CCD'
_diffrn_measurement_method '\f and \w scans'
_diffrn_radiation_monochromator 'silicon 111'
_diffrn_radiation_type MoK\a
_diffrn_radiation_wavelength 0.71073
_diffrn_reflns_av_R_equivalents 0.0538
_diffrn_reflns_av_unetI/netI 0.0453
_diffrn_reflns_Laue_measured_fraction_full 0.997
_diffrn_reflns_Laue_measured_fraction_max 0.990
_diffrn_reflns_limit_h_max 16
_diffrn_reflns_limit_h_min -16
_diffrn_reflns_limit_k_max 18
_diffrn_reflns_limit_k_min -18
_diffrn_reflns_limit_l_max 52
_diffrn_reflns_limit_l_min -52
_diffrn_reflns_number 84123
_diffrn_reflns_point_group_measured_fraction_full 0.997
_diffrn_reflns_point_group_measured_fraction_max 0.990
_diffrn_reflns_theta_full 23.629
_diffrn_reflns_theta_max 23.629
_diffrn_reflns_theta_min 1.395
_diffrn_standards_number 0
_exptl_absorpt_coefficient_mu 1.116
_exptl_absorpt_correction_T_max 0.9281
_exptl_absorpt_correction_T_min 0.8015
_exptl_absorpt_correction_type multi-scan
_exptl_absorpt_process_details
'SADABS-2016/2 (Bruker,2016/2) was used for absorption correction. wR2(int) was 0.1422 before and 0.0597 after correction. The Ratio of minimum to maximum transmission is 0.8636. The \l/2 correction factor is Not present.'
_exptl_crystal_colour yellow
_exptl_crystal_density_diffrn 1.457
_exptl_crystal_density_method 'not measured'
_exptl_crystal_description prism
_exptl_crystal_F_000 5168
_refine_diff_density_max 1.116
_refine_diff_density_min -0.506
_refine_diff_density_rms 0.099
_refine_ls_extinction_method none
_refine_ls_goodness_of_fit_ref 1.046
_refine_ls_hydrogen_treatment constr
_refine_ls_matrix_type full
_refine_ls_number_parameters 1810
_refine_ls_number_reflns 17198
_refine_ls_number_restraints 1156
_refine_ls_restrained_S_all 1.044
_refine_ls_R_factor_all 0.0909
_refine_ls_R_factor_gt 0.0769
_refine_ls_shift/su_max 0.002
_refine_ls_shift/su_mean 0.000
_refine_ls_structure_factor_coef Fsqd
_refine_ls_weighting_details 'w=1/[\s^2^(Fo^2^)+(0.0951P)^2^+47.3430P] where P=(Fo^2^+2Fc^2^)/3'
_refine_ls_weighting_scheme calc
_refine_ls_wR_factor_gt 0.1922
_refine_ls_wR_factor_ref 0.2027
_reflns_Friedel_coverage 0.000
_reflns_number_gt 14568
_reflns_number_total 17198
_reflns_threshold_expression 'I > 2\s(I)'
_cod_data_source_file c8sc03907k3.cif
_cod_data_source_block tg_rm_7_74_1_0m
_cod_original_cell_volume 11514(13)
_cod_database_code 1552915
_shelx_shelxl_version_number 2014/7
_shelx_space_group_comment
;
The symmetry employed for this shelxl refinement is uniquely defined
by the following loop, which should always be used as a source of
symmetry information in preference to the above space-group names.
They are only intended as comments.
;
_olex2_refinement_description
;
1. Twinned data refinement
 Scales: 0.5378(15)
 0.4622(15)
2. Fixed Uiso
 At 1.2 times of:
  All C(H) groups
 At 1.5 times of:
  All C(H,H,H) groups
3. Rigid body (RIGU) restrains
 Y1, Y1A, C19, C20, C21, C22, C23, C24, C25, C26, C27, C28, C29, C30, C31, C32,
  C33, C34, C35, C36, C20A, C21A, C22A, C23A, C19A, C24A, C25A, C26A, C27A,
 C28A, C29A, C30A, C31A, C32A, C33A, C34A, C35A, C36A
 with sigma for 1-2 distances of 0.002 and sigma for 1-3 distances of 0.002
 Y2, Y2A, C55, C59, C58, C57, C60, C61, C62, C63, C64, C65, C66, C67, C68, C69,
  C70, C71, C72, C55A, C56A, C57A, C58A, C59A, C60A, C61A, C62A, C63A, C64A,
 C65A, C66A, C67A, C68A, C69A, C70A, C71A, C72A
 with sigma for 1-2 distances of 0.002 and sigma for 1-3 distances of 0.002
 C1, C2, C3, C4, C5, C6, C7, C8, C9, C10, C11, C12, C13, C14, C15, C16, C17, C18
 with sigma for 1-2 distances of 0.004 and sigma for 1-3 distances of 0.004
 C37, C38, C39, C40, C41, C42, C43, C44, C45, C46, C47, C48, C49, C50, C51,
 C52, C53, C54
 with sigma for 1-2 distances of 0.004 and sigma for 1-3 distances of 0.004
 F33B, F34B, F35B, F36B, C33B, C34B, C35B, C36B, F32B, C32B, C31B
 with sigma for 1-2 distances of 0.004 and sigma for 1-3 distances of 0.004
 F22B, F23B, F24B, C22B, C23B, C24B, F25B, C25B, C26B, F26B, C21B
 with sigma for 1-2 distances of 0.004 and sigma for 1-3 distances of 0.004
 F42B, F43B, F44B, F45B, F46B, C41B, C42B, C43B, C44B, C45B, C46B
 with sigma for 1-2 distances of 0.004 and sigma for 1-3 distances of 0.004
4. Others
 Sof(Y1A)=1-FVAR(1)
 Sof(Y1)=FVAR(1)
 Sof(Y2A)=1-FVAR(2)
 Sof(Y2)=FVAR(2)
 Sof(C20A)=Sof(C21A)=Sof(C22A)=Sof(C23A)=Sof(C19A)=Sof(C24A)=Sof(H24D)=
 Sof(H24E)=Sof(H24F)=Sof(C25A)=Sof(H25A)=Sof(C26A)=Sof(H26D)=Sof(H26E)=
 Sof(H26F)=Sof(C27A)=Sof(H27D)=Sof(H27E)=Sof(H27F)=Sof(C28A)=Sof(H28A)=
 Sof(C29A)=Sof(H29D)=Sof(H29E)=Sof(H29F)=Sof(C30A)=Sof(H30D)=Sof(H30E)=
 Sof(H30F)=Sof(C31A)=Sof(H31A)=Sof(C32A)=Sof(H32D)=Sof(H32E)=Sof(H32F)=
 Sof(C33A)=Sof(H33D)=Sof(H33E)=Sof(H33F)=Sof(C34A)=Sof(H34A)=Sof(C35A)=
 Sof(H35D)=Sof(H35E)=Sof(H35F)=Sof(C36A)=Sof(H36D)=Sof(H36E)=Sof(H36F)=1-FVAR(3)
 Sof(C19)=Sof(C20)=Sof(C21)=Sof(C22)=Sof(C23)=Sof(C24)=Sof(H24A)=Sof(H24B)=
 Sof(H24C)=Sof(C25)=Sof(H25)=Sof(C26)=Sof(H26A)=Sof(H26B)=Sof(H26C)=Sof(C27)=
 Sof(H27A)=Sof(H27B)=Sof(H27C)=Sof(C28)=Sof(H28)=Sof(C29)=Sof(H29A)=Sof(H29B)=
 Sof(H29C)=Sof(C30)=Sof(H30A)=Sof(H30B)=Sof(H30C)=Sof(C31)=Sof(H31)=Sof(C32)=
 Sof(H32A)=Sof(H32B)=Sof(H32C)=Sof(C33)=Sof(H33A)=Sof(H33B)=Sof(H33C)=Sof(C34)=
 Sof(H34)=Sof(C35)=Sof(H35A)=Sof(H35B)=Sof(H35C)=Sof(C36)=Sof(H36A)=Sof(H36B)=
 Sof(H36C)=FVAR(3)
 Sof(C55A)=Sof(C56A)=Sof(C57A)=Sof(C58A)=Sof(C59A)=Sof(C60A)=Sof(H60D)=
 Sof(H60E)=Sof(H60F)=Sof(C61A)=Sof(H61A)=Sof(C62A)=Sof(H62D)=Sof(H62E)=
 Sof(H62F)=Sof(C63A)=Sof(H63D)=Sof(H63E)=Sof(H63F)=Sof(C64A)=Sof(H64A)=
 Sof(C65A)=Sof(H65D)=Sof(H65E)=Sof(H65F)=Sof(C66A)=Sof(H66D)=Sof(H66E)=
 Sof(H66F)=Sof(C67A)=Sof(H67A)=Sof(C68A)=Sof(H68D)=Sof(H68E)=Sof(H68F)=
 Sof(C69A)=Sof(H69D)=Sof(H69E)=Sof(H69F)=Sof(C70A)=Sof(H70A)=Sof(C71A)=
 Sof(H71D)=Sof(H71E)=Sof(H71F)=Sof(C72A)=Sof(H72D)=Sof(H72E)=Sof(H72F)=1-FVAR(4)
 Sof(C56)=Sof(C55)=Sof(C59)=Sof(C58)=Sof(C57)=Sof(C60)=Sof(H60A)=Sof(H60B)=
 Sof(H60C)=Sof(C61)=Sof(H61)=Sof(C62)=Sof(H62A)=Sof(H62B)=Sof(H62C)=Sof(C63)=
 Sof(H63A)=Sof(H63B)=Sof(H63C)=Sof(C64)=Sof(H64)=Sof(C65)=Sof(H65A)=Sof(H65B)=
 Sof(H65C)=Sof(C66)=Sof(H66A)=Sof(H66B)=Sof(H66C)=Sof(C67)=Sof(H67)=Sof(C68)=
 Sof(H68A)=Sof(H68B)=Sof(H68C)=Sof(C69)=Sof(H69A)=Sof(H69B)=Sof(H69C)=Sof(C70)=
 Sof(H70)=Sof(C71)=Sof(H71A)=Sof(H71B)=Sof(H71C)=Sof(C72)=Sof(H72A)=Sof(H72B)=
 Sof(H72C)=FVAR(4)
5.a Ternary CH refined with riding coordinates:
 C7(H7), C10(H10), C13(H13), C16(H16), C25(H25), C28(H28), C31(H31), C34(H34),
 C25A(H25A), C28A(H28A), C31A(H31A), C34A(H34A), C43(H43), C46(H46), C49(H49),
 C52(H52), C61(H61), C64(H64), C67(H67), C70(H70), C61A(H61A), C64A(H64A),
 C67A(H67A), C70A(H70A)
5.b Me refined with riding coordinates:
 C26(H26A,H26B,H26C), C27(H27A,H27B,H27C), C29(H29A,H29B,H29C), C30(H30A,H30B,
 H30C), C32(H32A,H32B,H32C), C33(H33A,H33B,H33C), C35(H35A,H35B,H35C), C36(H36A,
 H36B,H36C), C26A(H26D,H26E,H26F), C27A(H27D,H27E,H27F), C29A(H29D,H29E,H29F),
 C30A(H30D,H30E,H30F), C32A(H32D,H32E,H32F), C33A(H33D,H33E,H33F), C35A(H35D,
 H35E,H35F), C36A(H36D,H36E,H36F), C62(H62A,H62B,H62C), C63(H63A,H63B,H63C),
 C65(H65A,H65B,H65C), C66(H66A,H66B,H66C), C68(H68A,H68B,H68C), C69(H69A,H69B,
 H69C), C71(H71A,H71B,H71C), C72(H72A,H72B,H72C), C62A(H62D,H62E,H62F),
 C63A(H63D,H63E,H63F), C65A(H65D,H65E,H65F), C66A(H66D,H66E,H66F), C68A(H68D,
 H68E,H68F), C69A(H69D,H69E,H69F), C71A(H71D,H71E,H71F), C72A(H72D,H72E,H72F)
5.c Fitted pentagon refined as free rotating group:
 C19(C20,C21,C22,C23), C20A(C21A,C22A,C23A,C19A), C56(C55,C59,C58,C57),
 C55A(C56A,C57A,C58A,C59A)
5.d Idealised Me refined as rotating group:
 C6(H6A,H6B,H6C), C8(H8A,H8B,H8C), C9(H9A,H9B,H9C), C11(H11A,H11B,H11C),
 C12(H12A,H12B,H12C), C14(H14A,H14B,H14C), C15(H15A,H15B,H15C), C17(H17A,H17B,
 H17C), C18(H18A,H18B,H18C), C24(H24A,H24B,H24C), C24A(H24D,H24E,H24F),
 C42(H42A,H42B,H42C), C44(H44A,H44B,H44C), C45(H45A,H45B,H45C), C47(H47A,H47B,
 H47C), C48(H48A,H48B,H48C), C50(H50A,H50B,H50C), C51(H51A,H51B,H51C), C53(H53A,
 H53B,H53C), C54(H54A,H54B,H54C), C60(H60A,H60B,H60C), C60A(H60D,H60E,H60F)
;
_olex2_submission_special_instructions 'No special instructions were received'

loop_
_space_group_symop_operation_xyz
'x, y, z'
'-x, y+1/2, -z+1/2'
'-x, -y, -z'
'x, -y-1/2, z-1/2'

loop_
_atom_site_label
_atom_site_type_symbol
_atom_site_fract_x
_atom_site_fract_y
_atom_site_fract_z
_atom_site_U_iso_or_equiv
_atom_site_adp_type
_atom_site_occupancy
_atom_site_site_symmetry_order
_atom_site_calc_flag
_atom_site_refinement_flags_posn
_atom_site_refinement_flags_adp
_atom_site_refinement_flags_occupancy
_atom_site_disorder_assembly
_atom_site_disorder_group
Y1 Y 0.79560(15) 0.7793(3) 0.92302(9) 0.0238(9) Uani 0.738(17) 1 d . U P A 1
Y1A Y 0.7952(5) 0.7471(11) 0.91786(12) 0.0315(17) Uani 0.262(17) 1 d . U P A 2
C1 C 0.7716(6) 0.7448(4) 0.97680(18) 0.0277(17) Uani 1 1 d . U . . .
C2 C 0.8278(6) 0.8141(4) 0.97353(19) 0.0355(19) Uani 1 1 d . U . . .
C3 C 0.9131(5) 0.7892(4) 0.96210(17) 0.0271(16) Uani 1 1 d . U . . .
C4 C 0.9108(5) 0.7055(4) 0.95776(15) 0.0202(14) Uani 1 1 d . U . . .
C5 C 0.8218(5) 0.6777(4) 0.96666(15) 0.0207(14) Uani 1 1 d . U . . .
C6 C 0.6818(6) 0.7410(4) 0.9931(2) 0.037(2) Uani 1 1 d . U . . .
H6A H 0.6512 0.7931 0.9922 0.055 Uiso 1 1 calc GR . . . .
H6B H 0.6943 0.7273 1.0130 0.055 Uiso 1 1 calc GR . . . .
H6C H 0.6420 0.7003 0.9846 0.055 Uiso 1 1 calc GR . . . .
C7 C 0.8027(6) 0.9007(4) 0.98122(17) 0.0332(17) Uani 1 1 d . U . . .
H7 H 0.8553 0.9355 0.9756 0.040 Uiso 1 1 calc R . . . .
C8 C 0.7875(6) 0.9121(4) 1.01329(16) 0.0374(18) Uani 1 1 d . U . . .
H8A H 0.7328 0.8824 1.0191 0.056 Uiso 1 1 calc GR . . . .
H8B H 0.7790 0.9690 1.0174 0.056 Uiso 1 1 calc GR . . . .
H8C H 0.8409 0.8920 1.0238 0.056 Uiso 1 1 calc GR . . . .
C9 C 0.7182(6) 0.9277(4) 0.96388(17) 0.0387(19) Uani 1 1 d . U . . .
H9A H 0.7288 0.9175 0.9437 0.058 Uiso 1 1 calc GR . . . .
H9B H 0.7079 0.9850 0.9668 0.058 Uiso 1 1 calc GR . . . .
H9C H 0.6642 0.8978 0.9701 0.058 Uiso 1 1 calc GR . . . .
C10 C 0.9968(6) 0.8427(5) 0.9563(2) 0.041(2) Uani 1 1 d . U . . .
H10 H 1.0448 0.8048 0.9494 0.050 Uiso 1 1 calc R . . . .
C11 C 1.0376(7) 0.8784(6) 0.9832(2) 0.051(2) Uani 1 1 d . U . . .
H11A H 0.9908 0.9096 0.9931 0.077 Uiso 1 1 calc GR . . . .
H11B H 1.0891 0.9132 0.9783 0.077 Uiso 1 1 calc GR . . . .
H11C H 1.0593 0.8353 0.9956 0.077 Uiso 1 1 calc GR . . . .
C12 C 0.9851(7) 0.8980(6) 0.9332(2) 0.058(2) Uani 1 1 d . U . . .
H12A H 0.9801 0.8685 0.9153 0.087 Uiso 1 1 calc GR . . . .
H12B H 1.0380 0.9340 0.9324 0.087 Uiso 1 1 calc GR . . . .
H12C H 0.9292 0.9293 0.9361 0.087 Uiso 1 1 calc GR . . . .
C13 C 0.9913(5) 0.6502(5) 0.94988(19) 0.0397(19) Uani 1 1 d . U . . .
H13 H 0.9614 0.5965 0.9490 0.048 Uiso 1 1 calc R . . . .
C14 C 1.0570(6) 0.6414(5) 0.9752(2) 0.047(2) Uani 1 1 d . U . . .
H14A H 1.0785 0.6943 0.9812 0.070 Uiso 1 1 calc GR . . . .
H14B H 1.1095 0.6085 0.9697 0.070 Uiso 1 1 calc GR . . . .
H14C H 1.0248 0.6157 0.9910 0.070 Uiso 1 1 calc GR . . . .
C15 C 1.0367(6) 0.6564(6) 0.9213(2) 0.052(2) Uani 1 1 d . U . . .
H15A H 0.9919 0.6441 0.9063 0.078 Uiso 1 1 calc GR . . . .
H15B H 1.0875 0.6183 0.9203 0.078 Uiso 1 1 calc GR . . . .
H15C H 1.0601 0.7107 0.9186 0.078 Uiso 1 1 calc GR . . . .
C16 C 0.7975(5) 0.5882(4) 0.97121(16) 0.0288(15) Uani 1 1 d . U . . .
H16 H 0.8422 0.5566 0.9598 0.035 Uiso 1 1 calc R . . . .
C17 C 0.8154(6) 0.5673(5) 1.00239(18) 0.045(2) Uani 1 1 d . U . . .
H17A H 0.8787 0.5810 1.0074 0.067 Uiso 1 1 calc GR . . . .
H17B H 0.8056 0.5099 1.0053 0.067 Uiso 1 1 calc GR . . . .
H17C H 0.7733 0.5976 1.0145 0.067 Uiso 1 1 calc GR . . . .
C18 C 0.7041(7) 0.5641(4) 0.96142(18) 0.041(2) Uani 1 1 d . U . . .
H18A H 0.6588 0.5803 0.9756 0.061 Uiso 1 1 calc GR . . . .
H18B H 0.7019 0.5060 0.9590 0.061 Uiso 1 1 calc GR . . . .
H18C H 0.6903 0.5901 0.9433 0.061 Uiso 1 1 calc GR . . . .
C19 C 0.6550(7) 0.8205(5) 0.8923(3) 0.025(2) Uani 0.578(8) 1 d . U P A 1
C20 C 0.7338(7) 0.8340(4) 0.8754(3) 0.025(2) Uani 0.578(8) 1 d G U P A 1
C21 C 0.7741(6) 0.7587(6) 0.8693(2) 0.026(2) Uani 0.578(8) 1 d G U P A 1
C22 C 0.7201(7) 0.6987(4) 0.8825(2) 0.026(2) Uani 0.578(8) 1 d G U P A 1
C23 C 0.6465(7) 0.7369(5) 0.8967(2) 0.024(2) Uani 0.578(8) 1 d G U P A 1
C24 C 0.5841(9) 0.8833(8) 0.8994(3) 0.039(3) Uani 0.578(8) 1 d . U P A 1
H24A H 0.5720 0.8825 0.9198 0.058 Uiso 0.578(8) 1 calc GR . P A 1
H24B H 0.5272 0.8719 0.8890 0.058 Uiso 0.578(8) 1 calc GR . P A 1
H24C H 0.6069 0.9361 0.8939 0.058 Uiso 0.578(8) 1 calc GR . P A 1
C25 C 0.7641(9) 0.9146(7) 0.8626(3) 0.031(3) Uani 0.578(8) 1 d . U P A 1
H25 H 0.8227 0.9035 0.8524 0.037 Uiso 0.578(8) 1 calc R . P A 1
C26 C 0.6941(15) 0.9432(10) 0.8393(4) 0.044(4) Uani 0.578(8) 1 d . U P A 1
H26A H 0.7144 0.9943 0.8314 0.065 Uiso 0.578(8) 1 calc R . P A 1
H26B H 0.6908 0.9033 0.8241 0.065 Uiso 0.578(8) 1 calc R . P A 1
H26C H 0.6334 0.9497 0.8478 0.065 Uiso 0.578(8) 1 calc R . P A 1
C27 C 0.7848(12) 0.9864(9) 0.8829(3) 0.038(4) Uani 0.578(8) 1 d . U P A 1
H27A H 0.8031 1.0330 0.8717 0.057 Uiso 0.578(8) 1 calc R . P A 1
H27B H 0.7298 0.9993 0.8938 0.057 Uiso 0.578(8) 1 calc R . P A 1
H27C H 0.8346 0.9719 0.8960 0.057 Uiso 0.578(8) 1 calc R . P A 1
C28 C 0.8582(10) 0.7434(8) 0.8507(3) 0.033(3) Uani 0.578(8) 1 d . U P A 1
H28 H 0.8678 0.6843 0.8508 0.039 Uiso 0.578(8) 1 calc R . P A 1
C29 C 0.832(2) 0.767(3) 0.8171(7) 0.060(8) Uani 0.578(8) 1 d . U P A 1
H29A H 0.7739 0.7414 0.8117 0.090 Uiso 0.578(8) 1 calc R . P A 1
H29B H 0.8254 0.8252 0.8154 0.090 Uiso 0.578(8) 1 calc R . P A 1
H29C H 0.8806 0.7486 0.8045 0.090 Uiso 0.578(8) 1 calc R . P A 1
C30 C 0.9445(11) 0.7787(12) 0.8614(5) 0.034(4) Uani 0.578(8) 1 d . U P A 1
H30A H 0.9944 0.7662 0.8483 0.050 Uiso 0.578(8) 1 calc R . P A 1
H30B H 0.9377 0.8368 0.8629 0.050 Uiso 0.578(8) 1 calc R . P A 1
H30C H 0.9587 0.7565 0.8801 0.050 Uiso 0.578(8) 1 calc R . P A 1
C31 C 0.7268(9) 0.6067(8) 0.8776(3) 0.033(3) Uani 0.578(8) 1 d . U P A 1
H31 H 0.6749 0.5827 0.8885 0.040 Uiso 0.578(8) 1 calc R . P A 1
C32 C 0.7087(13) 0.5870(11) 0.8469(4) 0.038(4) Uani 0.578(8) 1 d . U P A 1
H32A H 0.6523 0.6136 0.8407 0.058 Uiso 0.578(8) 1 calc R . P A 1
H32B H 0.7601 0.6056 0.8354 0.058 Uiso 0.578(8) 1 calc R . P A 1
H32C H 0.7019 0.5291 0.8448 0.058 Uiso 0.578(8) 1 calc R . P A 1
C33 C 0.8131(14) 0.5681(10) 0.8893(4) 0.037(4) Uani 0.578(8) 1 d . U P A 1
H33A H 0.8211 0.5831 0.9092 0.056 Uiso 0.578(8) 1 calc R . P A 1
H33B H 0.8079 0.5099 0.8877 0.056 Uiso 0.578(8) 1 calc R . P A 1
H33C H 0.8661 0.5864 0.8783 0.056 Uiso 0.578(8) 1 calc R . P A 1
C34 C 0.5611(9) 0.6960(10) 0.9094(3) 0.038(3) Uani 0.578(8) 1 d . U P A 1
H34 H 0.5827 0.6416 0.9151 0.046 Uiso 0.578(8) 1 calc R . P A 1
C35 C 0.4890(10) 0.6803(10) 0.8849(3) 0.045(4) Uani 0.578(8) 1 d . U P A 1
H35A H 0.5205 0.6591 0.8682 0.068 Uiso 0.578(8) 1 calc R . P A 1
H35B H 0.4433 0.6416 0.8914 0.068 Uiso 0.578(8) 1 calc R . P A 1
H35C H 0.4584 0.7305 0.8799 0.068 Uiso 0.578(8) 1 calc R . P A 1
C36 C 0.5148(12) 0.7287(10) 0.9354(3) 0.057(4) Uani 0.578(8) 1 d . U P A 1
H36A H 0.4623 0.6949 0.9402 0.085 Uiso 0.578(8) 1 calc R . P A 1
H36B H 0.5584 0.7292 0.9513 0.085 Uiso 0.578(8) 1 calc R . P A 1
H36C H 0.4937 0.7832 0.9316 0.085 Uiso 0.578(8) 1 calc R . P A 1
C20A C 0.6386(11) 0.8037(9) 0.8946(4) 0.035(3) Uani 0.422(8) 1 d . U P A 2
C21A C 0.7102(12) 0.8430(6) 0.8799(4) 0.031(3) Uani 0.422(8) 1 d G U P A 2
C22A C 0.7634(10) 0.7839(9) 0.8660(3) 0.033(3) Uani 0.422(8) 1 d G U P A 2
C23A C 0.7247(11) 0.7080(7) 0.8722(4) 0.035(3) Uani 0.422(8) 1 d G U P A 2
C19A C 0.6475(11) 0.7203(8) 0.8899(4) 0.034(3) Uani 0.422(8) 1 d G U P A 2
C24A C 0.5768(15) 0.6544(13) 0.8988(5) 0.041(4) Uani 0.422(8) 1 d . U P A 2
H24D H 0.6040 0.6015 0.8960 0.062 Uiso 0.422(8) 1 calc GR . P A 2
H24E H 0.5215 0.6592 0.8870 0.062 Uiso 0.422(8) 1 calc GR . P A 2
H24F H 0.5608 0.6614 0.9188 0.062 Uiso 0.422(8) 1 calc GR . P A 2
C25A C 0.5507(15) 0.8472(14) 0.9061(5) 0.043(3) Uani 0.422(8) 1 d . U P A 2
H25A H 0.5694 0.9019 0.9125 0.051 Uiso 0.422(8) 1 calc R . P A 2
C26A C 0.4815(15) 0.8569(12) 0.8822(5) 0.046(4) Uani 0.422(8) 1 d . U P A 2
H26D H 0.5107 0.8835 0.8660 0.069 Uiso 0.422(8) 1 calc R . P A 2
H26E H 0.4593 0.8042 0.8762 0.069 Uiso 0.422(8) 1 calc R . P A 2
H26F H 0.4298 0.8892 0.8888 0.069 Uiso 0.422(8) 1 calc R . P A 2
C27A C 0.5049(17) 0.8059(15) 0.9310(5) 0.056(5) Uani 0.422(8) 1 d . U P A 2
H27D H 0.5494 0.7995 0.9465 0.083 Uiso 0.422(8) 1 calc R . P A 2
H27E H 0.4533 0.8383 0.9376 0.083 Uiso 0.422(8) 1 calc R . P A 2
H27F H 0.4827 0.7532 0.9251 0.083 Uiso 0.422(8) 1 calc R . P A 2
C28A C 0.7188(15) 0.9347(11) 0.8768(4) 0.039(3) Uani 0.422(8) 1 d . U P A 2
H28A H 0.6686 0.9565 0.8890 0.047 Uiso 0.422(8) 1 calc R . P A 2
C29A C 0.699(2) 0.9657(17) 0.8485(6) 0.055(7) Uani 0.422(8) 1 d . U P A 2
H29D H 0.6416 0.9424 0.8415 0.083 Uiso 0.422(8) 1 calc R . P A 2
H29E H 0.6928 1.0240 0.8494 0.083 Uiso 0.422(8) 1 calc R . P A 2
H29F H 0.7490 0.9517 0.8357 0.083 Uiso 0.422(8) 1 calc R . P A 2
C30A C 0.8076(16) 0.9665(15) 0.8907(5) 0.046(5) Uani 0.422(8) 1 d . U P A 2
H30D H 0.8152 0.9425 0.9095 0.068 Uiso 0.422(8) 1 calc R . P A 2
H30E H 0.8601 0.9524 0.8788 0.068 Uiso 0.422(8) 1 calc R . P A 2
H30F H 0.8039 1.0247 0.8925 0.068 Uiso 0.422(8) 1 calc R . P A 2
C31A C 0.8500(14) 0.7999(14) 0.8489(4) 0.041(3) Uani 0.422(8) 1 d . U P A 2
H31A H 0.8611 0.8588 0.8492 0.049 Uiso 0.422(8) 1 calc R . P A 2
C32A C 0.849(3) 0.774(3) 0.8185(9) 0.044(6) Uani 0.422(8) 1 d . U P A 2
H32D H 0.9073 0.7868 0.8096 0.065 Uiso 0.422(8) 1 calc R . P A 2
H32E H 0.8386 0.7158 0.8175 0.065 Uiso 0.422(8) 1 calc R . P A 2
H32F H 0.7990 0.8012 0.8084 0.065 Uiso 0.422(8) 1 calc R . P A 2
C33A C 0.939(2) 0.755(2) 0.8665(8) 0.060(8) Uani 0.422(8) 1 d . U P A 2
H33D H 0.9388 0.7729 0.8863 0.090 Uiso 0.422(8) 1 calc R . P A 2
H33E H 0.9312 0.6972 0.8657 0.090 Uiso 0.422(8) 1 calc R . P A 2
H33F H 0.9965 0.7705 0.8575 0.090 Uiso 0.422(8) 1 calc R . P A 2
C34A C 0.7659(15) 0.6285(12) 0.8619(4) 0.040(3) Uani 0.422(8) 1 d . U P A 2
H34A H 0.8232 0.6406 0.8512 0.048 Uiso 0.422(8) 1 calc R . P A 2
C35A C 0.688(2) 0.5876(16) 0.8385(6) 0.049(6) Uani 0.422(8) 1 d . U P A 2
H35D H 0.6732 0.6267 0.8237 0.074 Uiso 0.422(8) 1 calc R . P A 2
H35E H 0.7145 0.5398 0.8298 0.074 Uiso 0.422(8) 1 calc R . P A 2
H35F H 0.6322 0.5731 0.8487 0.074 Uiso 0.422(8) 1 calc R . P A 2
C36A C 0.787(2) 0.5720(17) 0.8833(6) 0.049(6) Uani 0.422(8) 1 d . U P A 2
H36D H 0.8129 0.5239 0.8745 0.073 Uiso 0.422(8) 1 calc R . P A 2
H36E H 0.8323 0.5950 0.8964 0.073 Uiso 0.422(8) 1 calc R . P A 2
H36F H 0.7316 0.5581 0.8937 0.073 Uiso 0.422(8) 1 calc R . P A 2
Y2 Y 0.29141(15) 0.2813(2) 0.82992(4) 0.0273(6) Uani 0.747(14) 1 d . U P B 1
Y2A Y 0.2952(4) 0.2437(12) 0.82751(19) 0.048(3) Uani 0.253(14) 1 d . U P B 2
C37 C 0.2683(6) 0.2669(5) 0.77484(17) 0.0319(18) Uani 1 1 d . U . . .
C38 C 0.3263(6) 0.3354(5) 0.78051(17) 0.0335(17) Uani 1 1 d . U . . .
C39 C 0.4124(5) 0.3050(5) 0.79077(16) 0.0304(16) Uani 1 1 d . U . . .
C40 C 0.4084(5) 0.2195(5) 0.79142(17) 0.0317(17) Uani 1 1 d . U . . .
C41 C 0.3179(5) 0.1963(5) 0.78133(17) 0.0326(17) Uani 1 1 d . U . . .
C42 C 0.1747(6) 0.2713(5) 0.7598(2) 0.051(3) Uani 1 1 d . U . . .
H42A H 0.1411 0.2214 0.7630 0.076 Uiso 1 1 calc GR . . . .
H42B H 0.1838 0.2791 0.7394 0.076 Uiso 1 1 calc GR . . . .
H42C H 0.1395 0.3161 0.7675 0.076 Uiso 1 1 calc GR . . . .
C43 C 0.3015(7) 0.4217(5) 0.77438(17) 0.042(2) Uani 1 1 d . U . . .
H43 H 0.3528 0.4550 0.7821 0.051 Uiso 1 1 calc R . . . .
C44 C 0.2973(7) 0.4382(6) 0.74172(18) 0.055(3) Uani 1 1 d . U . . .
H44A H 0.3553 0.4221 0.7330 0.083 Uiso 1 1 calc GR . . . .
H44B H 0.2870 0.4953 0.7384 0.083 Uiso 1 1 calc GR . . . .
H44C H 0.2470 0.4074 0.7333 0.083 Uiso 1 1 calc GR . . . .
C45 C 0.2114(8) 0.4528(6) 0.7887(2) 0.061(3) Uani 1 1 d . U . . .
H45A H 0.1582 0.4353 0.7776 0.091 Uiso 1 1 calc GR . . . .
H45B H 0.2126 0.5113 0.7896 0.091 Uiso 1 1 calc GR . . . .
H45C H 0.2072 0.4311 0.8080 0.091 Uiso 1 1 calc GR . . . .
C46 C 0.4985(6) 0.3563(5) 0.79630(18) 0.0374(19) Uani 1 1 d . U . . .
H46 H 0.5459 0.3162 0.8021 0.045 Uiso 1 1 calc R . . . .
C47 C 0.5378(7) 0.3934(6) 0.7699(2) 0.058(3) Uani 1 1 d . U . . .
H47A H 0.5395 0.3535 0.7547 0.087 Uiso 1 1 calc GR . . . .
H47B H 0.6001 0.4123 0.7739 0.087 Uiso 1 1 calc GR . . . .
H47C H 0.4995 0.4385 0.7640 0.087 Uiso 1 1 calc GR . . . .
C48 C 0.4920(8) 0.4109(7) 0.8217(2) 0.068(3) Uani 1 1 d . U . . .
H48A H 0.4502 0.4551 0.8174 0.102 Uiso 1 1 calc GR . . . .
H48B H 0.5529 0.4323 0.8262 0.102 Uiso 1 1 calc GR . . . .
H48C H 0.4688 0.3809 0.8380 0.102 Uiso 1 1 calc GR . . . .
C49 C 0.4887(6) 0.1609(6) 0.7966(2) 0.050(2) Uani 1 1 d . U . . .
H49 H 0.4565 0.1082 0.7954 0.060 Uiso 1 1 calc R . . . .
C50 C 0.5502(7) 0.1564(7) 0.7711(2) 0.063(3) Uani 1 1 d . U . . .
H50A H 0.5130 0.1494 0.7539 0.094 Uiso 1 1 calc GR . . . .
H50B H 0.5920 0.1109 0.7732 0.094 Uiso 1 1 calc GR . . . .
H50C H 0.5858 0.2058 0.7696 0.094 Uiso 1 1 calc GR . . . .
C51 C 0.5281(8) 0.1572(8) 0.8251(2) 0.079(4) Uani 1 1 d . U . . .
H51A H 0.5487 0.2106 0.8308 0.119 Uiso 1 1 calc GR . . . .
H51B H 0.5803 0.1205 0.8252 0.119 Uiso 1 1 calc GR . . . .
H51C H 0.4816 0.1382 0.8384 0.119 Uiso 1 1 calc GR . . . .
C52 C 0.2899(6) 0.1105(5) 0.77338(18) 0.0417(19) Uani 1 1 d . U . . .
H52 H 0.3357 0.0742 0.7825 0.050 Uiso 1 1 calc R . . . .
C53 C 0.3001(7) 0.0992(6) 0.74067(19) 0.053(2) Uani 1 1 d . U . . .
H53A H 0.2523 0.1297 0.7308 0.080 Uiso 1 1 calc GR . . . .
H53B H 0.2940 0.0424 0.7359 0.080 Uiso 1 1 calc GR . . . .
H53C H 0.3605 0.1184 0.7347 0.080 Uiso 1 1 calc GR . . . .
C54 C 0.1949(7) 0.0832(5) 0.78368(18) 0.045(2) Uani 1 1 d . U . . .
H54A H 0.1824 0.1069 0.8023 0.067 Uiso 1 1 calc GR . . . .
H54B H 0.1938 0.0248 0.7852 0.067 Uiso 1 1 calc GR . . . .
H54C H 0.1480 0.1006 0.7701 0.067 Uiso 1 1 calc GR . . . .
C56 C 0.1376(7) 0.2276(5) 0.8537(2) 0.022(3) Uani 0.587(8) 1 d . . P B 1
C55 C 0.1460(7) 0.3102(5) 0.8601(3) 0.025(2) Uani 0.587(8) 1 d G U P B 1
C59 C 0.2250(8) 0.3205(4) 0.8774(3) 0.029(2) Uani 0.587(8) 1 d G U P B 1
C58 C 0.2654(7) 0.2442(6) 0.8817(3) 0.026(2) Uani 0.587(8) 1 d G U P B 1
C57 C 0.2114(8) 0.1868(4) 0.8670(3) 0.023(2) Uani 0.587(8) 1 d G U P B 1
C60 C 0.0726(11) 0.3765(9) 0.8532(3) 0.040(3) Uani 0.587(8) 1 d . U P B 1
H60A H 0.0935 0.4279 0.8608 0.060 Uiso 0.587(8) 1 calc GR . P B 1
H60B H 0.0142 0.3621 0.8620 0.060 Uiso 0.587(8) 1 calc GR . P B 1
H60C H 0.0644 0.3806 0.8326 0.060 Uiso 0.587(8) 1 calc GR . P B 1
C61 C 0.0523(10) 0.1875(10) 0.8395(3) 0.039(4) Uani 0.587(8) 1 d . U P B 1
H61 H 0.0719 0.1327 0.8336 0.047 Uiso 0.587(8) 1 calc R . P B 1
C62 C -0.0173(10) 0.1762(9) 0.8641(3) 0.040(3) Uani 0.587(8) 1 d . U P B 1
H62A H 0.0132 0.1502 0.8802 0.060 Uiso 0.587(8) 1 calc R . P B 1
H62B H -0.0406 0.2285 0.8701 0.060 Uiso 0.587(8) 1 calc R . P B 1
H62C H -0.0684 0.1429 0.8576 0.060 Uiso 0.587(8) 1 calc R . P B 1
C63 C 0.0149(13) 0.2256(11) 0.8144(4) 0.073(6) Uani 0.587(8) 1 d . U P B 1
H63A H 0.0628 0.2304 0.8000 0.109 Uiso 0.587(8) 1 calc R . P B 1
H63B H -0.0356 0.1933 0.8069 0.109 Uiso 0.587(8) 1 calc R . P B 1
H63C H -0.0078 0.2789 0.8194 0.109 Uiso 0.587(8) 1 calc R . P B 1
C64 C 0.2217(8) 0.0931(7) 0.8681(3) 0.024(2) Uani 0.587(8) 1 d . U P B 1
H64 H 0.1712 0.0710 0.8561 0.029 Uiso 0.587(8) 1 calc R . P B 1
C65 C 0.2056(14) 0.0613(11) 0.8983(3) 0.029(3) Uani 0.587(8) 1 d . U P B 1
H65A H 0.1478 0.0826 0.9055 0.043 Uiso 0.587(8) 1 calc R . P B 1
H65B H 0.2027 0.0028 0.8978 0.043 Uiso 0.587(8) 1 calc R . P B 1
H65C H 0.2561 0.0782 0.9107 0.043 Uiso 0.587(8) 1 calc R . P B 1
C66 C 0.3135(13) 0.0615(9) 0.8550(3) 0.024(3) Uani 0.587(8) 1 d . U P B 1
H66A H 0.3207 0.0834 0.8358 0.037 Uiso 0.587(8) 1 calc R . P B 1
H66B H 0.3653 0.0784 0.8668 0.037 Uiso 0.587(8) 1 calc R . P B 1
H66C H 0.3119 0.0030 0.8540 0.037 Uiso 0.587(8) 1 calc R . P B 1
C67 C 0.3534(9) 0.2248(8) 0.8996(3) 0.026(2) Uani 0.587(8) 1 d . U P B 1
H67 H 0.3650 0.1661 0.8976 0.032 Uiso 0.587(8) 1 calc R . P B 1
C68 C 0.3372(16) 0.2417(13) 0.9322(4) 0.032(4) Uani 0.587(8) 1 d . U P B 1
H68A H 0.3931 0.2291 0.9429 0.048 Uiso 0.587(8) 1 calc R . P B 1
H68B H 0.3217 0.2982 0.9349 0.048 Uiso 0.587(8) 1 calc R . P B 1
H68C H 0.2868 0.2083 0.9390 0.048 Uiso 0.587(8) 1 calc R . P B 1
C69 C 0.4389(15) 0.2700(18) 0.8853(4) 0.041(4) Uani 0.587(8) 1 d . U P B 1
H69A H 0.4947 0.2585 0.8962 0.062 Uiso 0.587(8) 1 calc R . P B 1
H69B H 0.4465 0.2513 0.8658 0.062 Uiso 0.587(8) 1 calc R . P B 1
H69C H 0.4276 0.3277 0.8853 0.062 Uiso 0.587(8) 1 calc R . P B 1
C70 C 0.2541(10) 0.3996(8) 0.8928(3) 0.031(3) Uani 0.587(8) 1 d . U P B 1
H70 H 0.3103 0.3860 0.9040 0.037 Uiso 0.587(8) 1 calc R . P B 1
C71 C 0.1841(19) 0.4302(14) 0.9145(5) 0.042(5) Uani 0.587(8) 1 d . U P B 1
H71A H 0.2069 0.4796 0.9232 0.063 Uiso 0.587(8) 1 calc R . P B 1
H71B H 0.1257 0.4408 0.9048 0.063 Uiso 0.587(8) 1 calc R . P B 1
H71C H 0.1750 0.3897 0.9292 0.063 Uiso 0.587(8) 1 calc R . P B 1
C72 C 0.2830(12) 0.4702(10) 0.8721(3) 0.034(3) Uani 0.587(8) 1 d . U P B 1
H72A H 0.3276 0.4503 0.8583 0.051 Uiso 0.587(8) 1 calc R . P B 1
H72B H 0.2287 0.4900 0.8620 0.051 Uiso 0.587(8) 1 calc R . P B 1
H72C H 0.3104 0.5136 0.8831 0.051 Uiso 0.587(8) 1 calc R . P B 1
C55A C 0.1465(15) 0.2067(12) 0.8570(5) 0.044(4) Uani 0.413(8) 1 d . U P B 2
C56A C 0.1342(13) 0.2908(13) 0.8563(5) 0.043(3) Uani 0.413(8) 1 d G U P B 2
C57A C 0.2057(15) 0.3263(9) 0.8725(5) 0.048(3) Uani 0.413(8) 1 d G U P B 2
C58A C 0.2621(13) 0.2641(12) 0.8832(5) 0.045(3) Uani 0.413(8) 1 d G U P B 2
C59A C 0.2255(15) 0.1901(9) 0.8737(5) 0.041(3) Uani 0.413(8) 1 d G U P B 2
C60A C 0.0726(17) 0.1538(18) 0.8461(6) 0.052(5) Uani 0.413(8) 1 d . U P B 2
H60D H 0.0728 0.1546 0.8253 0.077 Uiso 0.413(8) 1 calc GR . P B 2
H60E H 0.0133 0.1728 0.8530 0.077 Uiso 0.413(8) 1 calc GR . P B 2
H60F H 0.0831 0.0991 0.8528 0.077 Uiso 0.413(8) 1 calc GR . P B 2
C61A C 0.0526(16) 0.3353(17) 0.8444(6) 0.053(4) Uani 0.413(8) 1 d . U P B 2
H61A H 0.0774 0.3908 0.8431 0.063 Uiso 0.413(8) 1 calc R . P B 2
C62A C -0.0217(13) 0.3443(13) 0.8717(4) 0.041(5) Uani 0.413(8) 1 d . U P B 2
H62D H 0.0125 0.3494 0.8895 0.062 Uiso 0.413(8) 1 calc R . P B 2
H62E H -0.0598 0.3918 0.8688 0.062 Uiso 0.413(8) 1 calc R . P B 2
H62F H -0.0609 0.2968 0.8725 0.062 Uiso 0.413(8) 1 calc R . P B 2
C63A C 0.0138(17) 0.3283(19) 0.8205(5) 0.069(7) Uani 0.413(8) 1 d . U P B 2
H63D H -0.0375 0.3659 0.8192 0.103 Uiso 0.413(8) 1 calc R . P B 2
H63E H 0.0579 0.3399 0.8054 0.103 Uiso 0.413(8) 1 calc R . P B 2
H63F H -0.0091 0.2736 0.8182 0.103 Uiso 0.413(8) 1 calc R . P B 2
C64A C 0.214(2) 0.4184(15) 0.8793(6) 0.062(4) Uani 0.413(8) 1 d . U P B 2
H64A H 0.1629 0.4451 0.8690 0.075 Uiso 0.413(8) 1 calc R . P B 2
C65A C 0.201(3) 0.436(3) 0.9091(9) 0.059(7) Uani 0.413(8) 1 d . U P B 2
H65D H 0.1417 0.4134 0.9151 0.088 Uiso 0.413(8) 1 calc R . P B 2
H65E H 0.2501 0.4113 0.9202 0.088 Uiso 0.413(8) 1 calc R . P B 2
H65F H 0.2008 0.4935 0.9120 0.088 Uiso 0.413(8) 1 calc R . P B 2
C66A C 0.305(2) 0.4482(18) 0.8647(8) 0.065(7) Uani 0.413(8) 1 d . U P B 2
H66D H 0.3046 0.4324 0.8447 0.098 Uiso 0.413(8) 1 calc R . P B 2
H66E H 0.3086 0.5066 0.8661 0.098 Uiso 0.413(8) 1 calc R . P B 2
H66F H 0.3580 0.4243 0.8743 0.098 Uiso 0.413(8) 1 calc R . P B 2
C67A C 0.3502(16) 0.2795(18) 0.9029(5) 0.054(4) Uani 0.413(8) 1 d . U P B 2
H67A H 0.3551 0.3388 0.9050 0.065 Uiso 0.413(8) 1 calc R . P B 2
C68A C 0.356(3) 0.250(3) 0.9287(8) 0.056(8) Uani 0.413(8) 1 d . U P B 2
H68D H 0.3009 0.2648 0.9394 0.083 Uiso 0.413(8) 1 calc R . P B 2
H68E H 0.3598 0.1914 0.9276 0.083 Uiso 0.413(8) 1 calc R . P B 2
H68F H 0.4102 0.2709 0.9383 0.083 Uiso 0.413(8) 1 calc R . P B 2
C69A C 0.426(3) 0.257(3) 0.8901(8) 0.066(9) Uani 0.413(8) 1 d . U P B 2
H69D H 0.4259 0.2771 0.8706 0.100 Uiso 0.413(8) 1 calc R . P B 2
H69E H 0.4789 0.2777 0.9004 0.100 Uiso 0.413(8) 1 calc R . P B 2
H69F H 0.4284 0.1982 0.8898 0.100 Uiso 0.413(8) 1 calc R . P B 2
C70A C 0.2570(17) 0.1072(14) 0.8824(5) 0.047(4) Uani 0.413(8) 1 d . U P B 2
H70A H 0.3155 0.1204 0.8925 0.056 Uiso 0.413(8) 1 calc R . P B 2
C71A C 0.200(3) 0.0752(19) 0.9070(6) 0.045(7) Uani 0.413(8) 1 d . U P B 2
H71D H 0.1832 0.1194 0.9196 0.067 Uiso 0.413(8) 1 calc R . P B 2
H71E H 0.1443 0.0500 0.8995 0.067 Uiso 0.413(8) 1 calc R . P B 2
H71F H 0.2359 0.0357 0.9176 0.067 Uiso 0.413(8) 1 calc R . P B 2
C72A C 0.290(3) 0.054(2) 0.8611(7) 0.059(8) Uani 0.413(8) 1 d . U P B 2
H72D H 0.3075 0.0031 0.8699 0.088 Uiso 0.413(8) 1 calc R . P B 2
H72E H 0.2414 0.0443 0.8470 0.088 Uiso 0.413(8) 1 calc R . P B 2
H72F H 0.3431 0.0775 0.8517 0.088 Uiso 0.413(8) 1 calc R . P B 2
F12B F 0.8119(5) 0.1219(3) 0.75768(10) 0.0645(18) Uani 1 1 d . . . . .
F13B F 0.7752(6) 0.1212(3) 0.81325(12) 0.082(2) Uani 1 1 d . . . . .
F14B F 0.7420(4) 0.2589(4) 0.84210(12) 0.0576(16) Uani 1 1 d . . . . .
F15B F 0.7369(6) 0.3979(4) 0.81331(13) 0.083(2) Uani 1 1 d . . . . .
F16B F 0.7723(5) 0.4038(3) 0.75704(11) 0.0720(19) Uani 1 1 d . . . . .
F22B F 0.9539(4) 0.3622(3) 0.75584(13) 0.0657(16) Uani 1 1 d . U . . .
F23B F 1.0677(4) 0.4740(4) 0.73789(16) 0.086(2) Uani 1 1 d . U . . .
F24B F 1.0686(4) 0.5206(4) 0.68138(18) 0.095(2) Uani 1 1 d . U . . .
F25B F 0.9442(6) 0.4523(3) 0.64381(13) 0.089(2) Uani 1 1 d . U . . .
F26B F 0.8262(5) 0.3437(3) 0.66205(11) 0.0624(16) Uani 1 1 d . U . . .
F32B F 0.7855(6) 0.1849(3) 0.66209(11) 0.0773(18) Uani 1 1 d . U . . .
F33B F 0.9001(7) 0.0778(3) 0.63879(13) 0.103(3) Uani 1 1 d . U . . .
F34B F 1.0482(5) 0.0207(4) 0.66866(19) 0.111(3) Uani 1 1 d . U . . .
F35B F 1.0813(4) 0.0786(4) 0.7222(2) 0.111(3) Uani 1 1 d . U . . .
F36B F 0.9756(4) 0.1942(4) 0.74404(14) 0.079(2) Uani 1 1 d . U . . .
F42B F 0.7068(4) 0.4207(3) 0.70028(14) 0.0740(17) Uani 1 1 d . U . . .
F43B F 0.5314(5) 0.4240(4) 0.68430(18) 0.098(2) Uani 1 1 d . U . . .
F44B F 0.4314(5) 0.2805(5) 0.68164(17) 0.101(3) Uani 1 1 d . U . . .
F45B F 0.5128(5) 0.1415(5) 0.69477(16) 0.100(3) Uani 1 1 d . U . . .
F46B F 0.6848(4) 0.1376(4) 0.71207(16) 0.082(2) Uani 1 1 d . U . . .
C11B C 0.7981(6) 0.2648(4) 0.75325(17) 0.0289(18) Uani 1 1 d . . . . .
C12B C 0.7938(6) 0.1951(4) 0.77010(17) 0.0337(18) Uani 1 1 d . . . . .
C13B C 0.7774(7) 0.1921(5) 0.7992(2) 0.045(2) Uani 1 1 d . . . . .
C14B C 0.7596(6) 0.2607(6) 0.8134(2) 0.041(2) Uani 1 1 d . . . . .
C15B C 0.7602(7) 0.3309(5) 0.79936(19) 0.046(2) Uani 1 1 d . . . . .
C16B C 0.7777(7) 0.3306(5) 0.77024(18) 0.045(2) Uani 1 1 d . . . . .
C21B C 0.8799(5) 0.3446(5) 0.7092(2) 0.0368(18) Uani 1 1 d . U . . .
C22B C 0.9462(6) 0.3821(6) 0.7273(2) 0.054(2) Uani 1 1 d . U . . .
C23B C 1.0069(6) 0.4418(6) 0.7185(2) 0.055(2) Uani 1 1 d . U . . .
C24B C 1.0086(7) 0.4632(6) 0.6905(3) 0.061(2) Uani 1 1 d . U . . .
C25B C 0.9490(8) 0.4315(5) 0.6723(2) 0.056(2) Uani 1 1 d . U . . .
C26B C 0.8842(7) 0.3728(5) 0.6818(2) 0.0478(19) Uani 1 1 d . U . . .
C31B C 0.8731(6) 0.1917(5) 0.70527(19) 0.0379(18) Uani 1 1 d . U . . .
C32B C 0.8579(8) 0.1612(5) 0.6781(2) 0.051(2) Uani 1 1 d . U . . .
C33B C 0.9172(9) 0.1029(6) 0.6665(2) 0.065(2) Uani 1 1 d . U . . .
C34B C 0.9894(8) 0.0767(6) 0.6804(3) 0.065(2) Uani 1 1 d . U . . .
C35B C 1.0067(7) 0.1053(7) 0.7072(3) 0.070(3) Uani 1 1 d . U . . .
C36B C 0.9516(6) 0.1633(5) 0.7178(2) 0.051(2) Uani 1 1 d . U . . .
C41B C 0.7042(7) 0.2776(6) 0.70672(17) 0.0436(19) Uani 1 1 d . U . . .
C42B C 0.6635(6) 0.3496(6) 0.7009(2) 0.053(2) Uani 1 1 d . U . . .
C43B C 0.5700(7) 0.3523(8) 0.6915(3) 0.070(3) Uani 1 1 d . U . . .
C44B C 0.5203(8) 0.2843(8) 0.6896(3) 0.074(3) Uani 1 1 d . U . . .
C45B C 0.5604(7) 0.2095(7) 0.6957(2) 0.068(3) Uani 1 1 d . U . . .
C46B C 0.6533(7) 0.2117(6) 0.7053(2) 0.053(2) Uani 1 1 d . U . . .
B1 B 0.8142(6) 0.2684(5) 0.7189(2) 0.028(2) Uani 1 1 d . . . . .
F52B F 0.3387(3) 0.8205(3) 1.08950(9) 0.0367(11) Uani 1 1 d . . . . .
F53B F 0.4595(3) 0.9276(3) 1.10824(10) 0.0434(12) Uani 1 1 d . . . . .
F54B F 0.5782(3) 0.9997(3) 1.07165(13) 0.0538(14) Uani 1 1 d . . . . .
F55B F 0.5728(3) 0.9598(3) 1.01423(11) 0.0438(12) Uani 1 1 d . . . . .
F56B F 0.4560(3) 0.8502(2) 0.99479(9) 0.0347(10) Uani 1 1 d . . . . .
F62B F 0.1868(3) 0.6243(2) 1.03437(9) 0.0316(10) Uani 1 1 d . . . . .
F63B F 0.0114(3) 0.6276(3) 1.05000(10) 0.0441(12) Uani 1 1 d . . . . .
F64B F -0.0691(3) 0.7689(3) 1.06747(14) 0.0583(16) Uani 1 1 d . . . . .
F65B F 0.0353(3) 0.9066(3) 1.06852(13) 0.0600(16) Uani 1 1 d . . . . .
F66B F 0.2115(3) 0.9039(2) 1.05437(9) 0.0369(10) Uani 1 1 d . . . . .
F72B F 0.4866(3) 0.6828(3) 1.01017(10) 0.0393(11) Uani 1 1 d . . . . .
F73B F 0.5873(3) 0.5669(3) 1.03325(14) 0.0626(16) Uani 1 1 d . . . . .
F74B F 0.5398(4) 0.5012(3) 1.08484(13) 0.0632(16) Uani 1 1 d . . . . .
F75B F 0.3845(4) 0.5543(3) 1.11227(10) 0.0492(13) Uani 1 1 d . . . . .
F76B F 0.2759(3) 0.6625(2) 1.08815(9) 0.0378(11) Uani 1 1 d . . . . .
F82B F 0.2665(3) 0.8862(2) 0.99534(9) 0.0355(11) Uani 1 1 d . . . . .
F83B F 0.2359(4) 0.8843(3) 0.93875(10) 0.0533(14) Uani 1 1 d . . . . .
F84B F 0.2505(4) 0.7460(4) 0.90845(12) 0.0587(17) Uani 1 1 d . . . . .
F85B F 0.2953(4) 0.6059(3) 0.93656(10) 0.0554(14) Uani 1 1 d . . . . .
F86B F 0.3294(3) 0.6059(2) 0.99255(10) 0.0384(11) Uani 1 1 d . . . . .
C51B C 0.3875(5) 0.8302(4) 1.04128(17) 0.0264(17) Uani 1 1 d . . . . .
C52B C 0.3925(5) 0.8539(4) 1.06988(17) 0.0320(18) Uani 1 1 d . . . . .
C53B C 0.4553(6) 0.9109(4) 1.08048(17) 0.0339(19) Uani 1 1 d . . . . .
C54B C 0.5147(5) 0.9458(4) 1.0616(2) 0.039(2) Uani 1 1 d . . . . .
C55B C 0.5138(5) 0.9250(4) 1.03345(19) 0.0359(19) Uani 1 1 d . . . . .
C56B C 0.4505(5) 0.8673(4) 1.02380(17) 0.0279(17) Uani 1 1 d . . . . .
C61B C 0.2112(5) 0.7618(4) 1.04403(15) 0.0222(15) Uani 1 1 d . . . . .
C62B C 0.1518(5) 0.6961(5) 1.04345(17) 0.0317(18) Uani 1 1 d . . . . .
C63B C 0.0611(5) 0.6962(5) 1.05104(17) 0.0322(19) Uani 1 1 d . . . . .
C64B C 0.0205(5) 0.7661(5) 1.05991(18) 0.036(2) Uani 1 1 d . . . . .
C65B C 0.0750(5) 0.8347(5) 1.06012(19) 0.038(2) Uani 1 1 d . . . . .
C66B C 0.1638(5) 0.8319(4) 1.05317(16) 0.0287(17) Uani 1 1 d . . . . .
C71B C 0.3736(5) 0.6765(4) 1.04644(17) 0.0288(18) Uani 1 1 d . . . . .
C72B C 0.4526(5) 0.6498(4) 1.03473(18) 0.0324(19) Uani 1 1 d . . . . .
C73B C 0.5121(5) 0.5885(5) 1.0463(2) 0.045(2) Uani 1 1 d . . . . .
C74B C 0.4866(6) 0.5581(5) 1.0726(2) 0.047(2) Uani 1 1 d . . . . .
C75B C 0.4089(6) 0.5853(4) 1.08634(16) 0.0327(19) Uani 1 1 d . . . . .
C76B C 0.3532(6) 0.6431(5) 1.07333(18) 0.0351(19) Uani 1 1 d . . . . .
C81B C 0.3017(5) 0.7469(4) 0.99646(16) 0.0208(16) Uani 1 1 d . . . . .
C82B C 0.2774(5) 0.8137(4) 0.98120(17) 0.0310(18) Uani 1 1 d . . . . .
C83B C 0.2596(5) 0.8150(5) 0.95237(17) 0.034(2) Uani 1 1 d . . . . .
C84B C 0.2661(7) 0.7466(5) 0.93676(18) 0.040(2) Uani 1 1 d . . . . .
C85B C 0.2868(6) 0.6771(5) 0.95122(17) 0.039(2) Uani 1 1 d . . . . .
C86B C 0.3052(6) 0.6773(4) 0.98079(16) 0.0325(19) Uani 1 1 d . . . . .
B2 B 0.3185(6) 0.7543(5) 1.03223(19) 0.024(2) Uani 1 1 d . . . . .

loop_
_atom_site_aniso_label
_atom_site_aniso_U_11
_atom_site_aniso_U_22
_atom_site_aniso_U_33
_atom_site_aniso_U_23
_atom_site_aniso_U_13
_atom_site_aniso_U_12
Y1 0.0219(6) 0.0179(16) 0.0315(12) 0.0102(10) -0.0036(7) -0.0040(7)
Y1A 0.028(2) 0.034(5) 0.033(2) -0.013(2) 0.0029(17) 0.013(2)
C1 0.024(3) 0.020(3) 0.039(4) -0.002(3) 0.006(3) -0.002(2)
C2 0.035(4) 0.018(3) 0.053(5) -0.009(3) 0.018(3) -0.009(2)
C3 0.023(3) 0.023(3) 0.035(4) -0.003(3) 0.002(3) -0.007(2)
C4 0.016(3) 0.015(3) 0.029(4) 0.002(2) -0.005(3) 0.001(2)
C5 0.022(3) 0.014(3) 0.026(3) 0.004(2) 0.001(3) 0.002(2)
C6 0.029(4) 0.025(4) 0.057(5) 0.004(3) 0.017(4) -0.003(3)
C7 0.034(4) 0.019(3) 0.047(4) -0.006(3) 0.011(3) -0.008(3)
C8 0.044(5) 0.024(4) 0.045(4) -0.007(3) 0.003(4) 0.001(4)
C9 0.047(5) 0.029(4) 0.040(4) -0.003(3) 0.003(4) -0.013(3)
C10 0.030(4) 0.040(4) 0.055(4) -0.001(3) 0.007(3) -0.016(3)
C11 0.040(5) 0.049(5) 0.065(5) 0.001(4) -0.012(4) -0.012(4)
C12 0.068(6) 0.050(5) 0.057(5) 0.003(4) 0.012(4) -0.003(5)
C13 0.025(4) 0.042(4) 0.052(4) 0.010(3) 0.001(3) 0.018(3)
C14 0.034(4) 0.043(5) 0.063(5) 0.003(4) -0.014(4) 0.018(4)
C15 0.036(5) 0.060(6) 0.059(5) -0.010(4) 0.005(4) 0.002(4)
C16 0.035(4) 0.013(3) 0.039(4) 0.005(2) 0.003(3) -0.001(3)
C17 0.048(5) 0.038(4) 0.048(4) 0.018(3) -0.014(4) -0.015(4)
C18 0.052(4) 0.021(4) 0.050(5) 0.008(3) -0.008(4) -0.009(4)
C19 0.022(3) 0.028(3) 0.026(5) 0.008(3) -0.002(3) 0.001(2)
C20 0.023(4) 0.026(3) 0.026(4) 0.010(2) -0.001(3) 0.002(2)
C21 0.022(4) 0.027(3) 0.029(4) 0.007(2) 0.001(3) -0.001(2)
C22 0.022(4) 0.028(3) 0.028(4) 0.008(2) -0.002(3) -0.002(2)
C23 0.021(3) 0.029(3) 0.023(5) 0.008(3) -0.002(3) -0.001(2)
C24 0.032(5) 0.038(5) 0.046(8) 0.004(5) 0.003(5) 0.010(4)
C25 0.037(6) 0.026(4) 0.029(5) 0.010(3) -0.002(4) -0.001(3)
C26 0.060(9) 0.027(6) 0.043(7) 0.012(5) -0.021(7) 0.004(6)
C27 0.053(10) 0.024(5) 0.037(6) 0.009(4) -0.013(6) 0.002(5)
C28 0.026(4) 0.033(6) 0.039(4) 0.001(4) 0.010(3) -0.004(3)
C29 0.031(9) 0.11(2) 0.038(5) 0.015(5) 0.010(4) -0.002(8)
C30 0.030(5) 0.024(8) 0.047(8) 0.016(6) 0.002(4) -0.004(4)
C31 0.030(6) 0.028(3) 0.043(5) 0.006(3) -0.007(4) 0.000(3)
C32 0.039(9) 0.033(6) 0.043(6) 0.002(4) -0.011(5) 0.005(6)
C33 0.036(7) 0.026(6) 0.051(8) 0.000(5) -0.017(6) 0.001(5)
C34 0.028(4) 0.050(6) 0.036(5) 0.008(4) 0.002(3) -0.014(4)
C35 0.026(5) 0.068(10) 0.043(6) 0.000(5) 0.002(4) -0.011(5)
C36 0.050(7) 0.077(10) 0.043(5) -0.001(6) 0.014(5) -0.019(7)
C20A 0.033(4) 0.037(4) 0.034(6) -0.001(3) 0.005(4) 0.004(3)
C21A 0.032(5) 0.034(4) 0.027(5) -0.003(3) 0.002(4) 0.004(3)
C22A 0.034(5) 0.035(4) 0.030(4) -0.003(3) 0.004(4) 0.002(3)
C23A 0.035(5) 0.036(4) 0.034(5) -0.003(3) 0.005(4) 0.002(3)
C19A 0.034(4) 0.036(4) 0.033(6) -0.001(3) 0.004(4) 0.003(3)
C24A 0.041(6) 0.044(6) 0.038(9) 0.004(6) 0.001(6) -0.004(5)
C25A 0.036(5) 0.046(7) 0.046(6) -0.010(5) 0.007(4) 0.008(4)
C26A 0.044(6) 0.044(10) 0.050(7) -0.015(6) 0.001(5) 0.008(6)
C27A 0.050(8) 0.066(11) 0.051(7) -0.003(7) 0.011(6) 0.006(7)
C28A 0.036(7) 0.034(4) 0.046(7) -0.001(3) 0.003(5) 0.002(4)
C29A 0.062(13) 0.049(9) 0.056(8) 0.014(7) -0.013(9) -0.016(9)
C30A 0.045(9) 0.038(9) 0.053(11) 0.002(7) -0.005(8) -0.003(7)
C31A 0.039(5) 0.047(8) 0.037(5) -0.008(5) 0.011(4) -0.003(5)
C32A 0.045(11) 0.049(15) 0.037(6) -0.008(5) 0.010(5) 0.000(9)
C33A 0.046(7) 0.08(2) 0.051(9) 0.000(9) 0.007(6) 0.009(8)
C34A 0.045(7) 0.038(5) 0.037(6) -0.005(4) 0.009(5) 0.005(4)
C35A 0.061(11) 0.033(8) 0.053(10) -0.006(7) -0.007(9) 0.009(7)
C36A 0.047(14) 0.049(7) 0.050(8) 0.006(6) 0.006(8) 0.006(7)
Y2 0.0224(6) 0.0268(14) 0.0328(6) -0.0082(6) 0.0028(5) -0.0069(7)
Y2A 0.027(2) 0.071(7) 0.047(3) 0.021(3) 0.007(2) 0.005(3)
C37 0.030(4) 0.040(3) 0.026(4) 0.002(3) -0.010(3) 0.004(3)
C38 0.034(4) 0.037(3) 0.029(4) 0.008(3) -0.006(3) -0.007(3)
C39 0.027(3) 0.034(3) 0.030(4) 0.010(3) -0.002(3) -0.005(3)
C40 0.025(3) 0.041(3) 0.030(4) 0.002(3) -0.003(3) -0.001(3)
C41 0.025(3) 0.035(3) 0.038(4) 0.001(3) -0.007(3) -0.002(3)
C42 0.045(5) 0.049(5) 0.058(6) -0.028(4) -0.028(4) 0.026(4)
C43 0.050(5) 0.035(4) 0.043(4) 0.016(3) 0.006(4) -0.002(3)
C44 0.050(6) 0.066(6) 0.049(4) 0.034(4) 0.025(4) 0.027(5)
C45 0.076(6) 0.059(6) 0.047(5) 0.010(4) 0.024(5) 0.012(5)
C46 0.028(4) 0.043(4) 0.041(4) 0.004(3) 0.002(3) -0.017(3)
C47 0.051(6) 0.061(6) 0.063(5) 0.010(4) 0.010(4) -0.032(5)
C48 0.077(7) 0.068(6) 0.060(5) -0.016(5) 0.003(5) -0.018(6)
C49 0.042(4) 0.056(5) 0.052(4) 0.008(4) 0.002(4) 0.009(4)
C50 0.041(5) 0.072(7) 0.076(6) 0.007(5) 0.016(5) 0.011(5)
C51 0.076(7) 0.099(9) 0.062(5) 0.023(5) 0.002(5) 0.050(7)
C52 0.042(4) 0.035(4) 0.048(4) -0.007(3) 0.001(4) 0.004(3)
C53 0.049(5) 0.054(5) 0.058(5) -0.022(4) 0.022(4) -0.014(5)
C54 0.055(5) 0.043(5) 0.036(4) -0.001(4) 0.008(4) 0.003(4)
C56 0.006(6) 0.043(10) 0.017(7) 0.006(6) 0.006(5) 0.008(6)
C55 0.026(4) 0.030(4) 0.018(4) 0.003(3) 0.004(3) 0.007(3)
C59 0.030(4) 0.029(3) 0.028(4) -0.002(3) -0.002(3) 0.008(3)
C58 0.024(4) 0.026(3) 0.027(4) -0.001(3) -0.003(3) 0.004(3)
C57 0.021(5) 0.025(3) 0.023(4) -0.001(2) 0.002(3) 0.003(3)
C60 0.040(6) 0.048(7) 0.031(7) 0.001(5) -0.001(5) 0.023(5)
C61 0.019(6) 0.062(10) 0.036(6) -0.012(5) -0.005(4) -0.009(6)
C62 0.027(6) 0.048(8) 0.046(6) -0.010(5) 0.001(5) -0.006(6)
C63 0.038(8) 0.126(15) 0.054(7) 0.016(8) -0.010(6) -0.004(9)
C64 0.021(5) 0.026(4) 0.025(5) -0.001(3) -0.003(4) 0.002(3)
C65 0.028(8) 0.029(6) 0.028(5) 0.004(4) 0.000(5) 0.006(5)
C66 0.022(6) 0.023(6) 0.028(7) -0.003(4) -0.001(5) -0.001(4)
C67 0.024(4) 0.029(5) 0.026(4) -0.002(3) -0.002(3) 0.008(3)
C68 0.034(9) 0.036(10) 0.027(4) 0.000(4) 0.001(4) 0.000(6)
C69 0.030(5) 0.066(10) 0.028(7) 0.002(6) -0.001(4) -0.009(5)
C70 0.039(6) 0.032(4) 0.023(4) -0.001(3) 0.001(4) 0.002(3)
C71 0.056(9) 0.029(6) 0.041(7) -0.006(5) 0.021(7) -0.003(6)
C72 0.031(8) 0.038(5) 0.034(6) 0.005(4) 0.004(5) 0.005(5)
C55A 0.027(5) 0.061(5) 0.045(7) 0.014(4) 0.003(4) -0.003(3)
C56A 0.022(4) 0.061(6) 0.045(6) 0.015(4) 0.003(4) -0.003(3)
C57A 0.029(5) 0.059(5) 0.056(6) 0.015(4) -0.002(4) -0.002(4)
C58A 0.029(5) 0.059(5) 0.047(5) 0.013(4) 0.000(4) -0.002(4)
C59A 0.024(5) 0.058(5) 0.042(6) 0.012(3) 0.006(4) -0.002(3)
C60A 0.029(6) 0.077(8) 0.049(10) 0.001(7) 0.011(6) -0.010(6)
C61A 0.026(5) 0.075(8) 0.057(7) 0.026(5) 0.003(4) 0.002(5)
C62A 0.019(6) 0.051(11) 0.055(8) 0.026(7) -0.001(5) -0.003(6)
C63A 0.035(8) 0.113(17) 0.059(7) 0.020(6) -0.003(5) 0.008(9)
C64A 0.047(8) 0.061(6) 0.079(9) 0.010(5) 0.000(6) -0.005(4)
C65A 0.035(14) 0.063(11) 0.078(9) 0.009(7) -0.002(8) -0.003(9)
C66A 0.052(11) 0.056(11) 0.088(14) 0.006(8) 0.009(10) -0.007(8)
C67A 0.034(6) 0.072(9) 0.056(6) 0.018(6) -0.006(5) -0.010(5)
C68A 0.034(10) 0.076(19) 0.056(7) 0.018(7) -0.006(6) -0.008(9)
C69A 0.037(6) 0.10(2) 0.059(9) 0.023(9) -0.004(6) 0.002(7)
C70A 0.041(8) 0.060(6) 0.040(7) 0.010(4) 0.007(6) 0.005(4)
C71A 0.048(13) 0.044(9) 0.042(10) 0.007(8) 0.013(11) 0.009(9)
C72A 0.06(2) 0.067(8) 0.047(10) 0.006(6) 0.017(10) 0.008(9)
F12B 0.125(6) 0.025(2) 0.044(3) -0.002(2) 0.009(3) -0.009(3)
F13B 0.139(6) 0.057(4) 0.050(3) 0.019(3) 0.010(4) -0.026(4)
F14B 0.055(4) 0.086(4) 0.032(3) -0.001(3) 0.011(3) 0.002(3)
F15B 0.125(6) 0.065(4) 0.059(4) -0.010(3) 0.006(4) 0.018(4)
F16B 0.135(6) 0.030(3) 0.051(3) 0.000(2) 0.007(4) 0.010(3)
F22B 0.050(3) 0.069(4) 0.077(3) 0.030(3) -0.021(3) -0.029(3)
F23B 0.055(4) 0.065(4) 0.137(5) 0.025(4) -0.032(4) -0.027(3)
F24B 0.046(3) 0.064(4) 0.175(7) 0.062(4) 0.029(4) -0.002(3)
F25B 0.145(6) 0.050(3) 0.072(4) 0.031(3) 0.047(4) 0.010(4)
F26B 0.106(5) 0.041(3) 0.040(3) 0.010(2) 0.004(3) -0.011(3)
F32B 0.143(5) 0.043(3) 0.046(3) -0.002(2) -0.017(3) -0.002(4)
F33B 0.214(8) 0.038(3) 0.057(3) -0.027(3) 0.029(4) -0.023(4)
F34B 0.089(5) 0.060(4) 0.187(7) -0.072(4) 0.084(5) -0.033(3)
F35B 0.041(3) 0.087(5) 0.203(7) -0.086(5) -0.032(4) 0.029(3)
F36B 0.037(3) 0.091(4) 0.110(4) -0.061(4) -0.031(3) 0.033(3)
F42B 0.041(3) 0.065(3) 0.116(5) -0.012(3) -0.020(3) 0.005(3)
F43B 0.056(4) 0.096(5) 0.143(7) 0.006(4) -0.036(4) 0.006(3)
F44B 0.038(3) 0.167(7) 0.096(5) 0.020(5) -0.035(3) -0.018(4)
F45B 0.065(4) 0.117(5) 0.118(6) 0.067(4) -0.052(4) -0.055(4)
F46B 0.036(3) 0.068(3) 0.142(6) 0.055(4) -0.037(3) -0.033(3)
C11B 0.021(4) 0.032(4) 0.033(4) 0.013(3) -0.007(4) -0.002(3)
C12B 0.038(5) 0.027(4) 0.036(4) -0.002(3) 0.010(4) -0.002(4)
C13B 0.043(5) 0.041(5) 0.051(6) 0.022(4) -0.001(4) -0.003(4)
C14B 0.019(5) 0.064(6) 0.040(6) 0.002(4) 0.004(4) 0.009(4)
C15B 0.062(6) 0.036(5) 0.041(5) -0.014(4) -0.003(5) 0.000(4)
C16B 0.064(6) 0.036(5) 0.035(5) 0.005(4) 0.005(4) 0.009(4)
C21B 0.021(4) 0.033(4) 0.057(4) 0.017(3) 0.009(3) 0.008(3)
C22B 0.033(4) 0.056(5) 0.073(5) 0.020(4) -0.004(4) -0.009(4)
C23B 0.018(4) 0.047(5) 0.100(5) 0.016(4) 0.006(3) -0.003(3)
C24B 0.041(5) 0.049(5) 0.095(5) 0.019(4) 0.028(4) 0.004(4)
C25B 0.068(5) 0.026(4) 0.074(5) 0.019(3) 0.034(4) 0.019(3)
C26B 0.065(5) 0.029(4) 0.050(4) 0.002(3) 0.023(3) 0.016(3)
C31B 0.025(4) 0.044(4) 0.045(4) -0.012(3) 0.012(3) -0.022(3)
C32B 0.075(5) 0.034(4) 0.045(4) -0.010(3) 0.010(3) -0.021(4)
C33B 0.087(5) 0.039(4) 0.070(5) -0.022(4) 0.035(4) -0.027(4)
C34B 0.062(5) 0.039(5) 0.094(5) -0.035(4) 0.042(4) -0.023(4)
C35B 0.031(4) 0.064(5) 0.115(6) -0.041(4) 0.015(4) -0.001(4)
C36B 0.030(4) 0.046(4) 0.076(5) -0.023(4) 0.003(3) -0.012(3)
C41B 0.033(4) 0.067(4) 0.031(4) 0.008(3) -0.007(4) -0.017(3)
C42B 0.028(4) 0.067(4) 0.064(6) 0.008(4) -0.006(4) -0.002(3)
C43B 0.037(4) 0.098(5) 0.076(7) 0.006(5) -0.020(4) -0.001(4)
C44B 0.049(5) 0.102(5) 0.071(7) 0.035(5) -0.025(5) -0.013(4)
C45B 0.036(4) 0.094(5) 0.074(7) 0.040(5) -0.023(4) -0.030(3)
C46B 0.045(4) 0.068(4) 0.047(5) 0.026(4) -0.018(4) -0.017(3)
B1 0.016(5) 0.030(5) 0.040(5) 0.003(4) 0.002(4) -0.007(4)
F52B 0.042(3) 0.035(2) 0.033(2) -0.0040(19) 0.004(2) -0.011(2)
F53B 0.043(3) 0.038(3) 0.048(3) -0.006(2) -0.015(2) 0.002(2)
F54B 0.035(3) 0.030(2) 0.097(4) -0.006(3) -0.034(3) -0.006(2)
F55B 0.019(2) 0.031(2) 0.081(4) 0.011(2) 0.004(2) -0.0066(19)
F56B 0.031(2) 0.032(2) 0.041(3) 0.0051(19) 0.008(2) -0.0086(19)
F62B 0.026(2) 0.025(2) 0.044(2) -0.0059(18) 0.0083(19) -0.0028(18)
F63B 0.023(2) 0.050(3) 0.060(3) -0.008(2) 0.011(2) -0.020(2)
F64B 0.018(3) 0.068(4) 0.089(4) -0.014(3) 0.023(3) 0.002(2)
F65B 0.041(3) 0.035(3) 0.104(5) -0.006(3) 0.030(3) 0.011(2)
F66B 0.034(2) 0.023(2) 0.054(3) 0.0015(19) 0.010(2) -0.005(2)
F72B 0.021(2) 0.036(2) 0.061(3) 0.018(2) 0.009(2) 0.0037(19)
F73B 0.031(3) 0.048(3) 0.109(5) 0.021(3) 0.012(3) 0.014(2)
F74B 0.046(3) 0.037(3) 0.106(4) 0.036(3) -0.028(3) 0.000(2)
F75B 0.062(3) 0.032(3) 0.053(3) 0.023(2) -0.008(3) -0.015(2)
F76B 0.047(3) 0.034(2) 0.033(2) 0.0073(19) 0.008(2) -0.006(2)
F82B 0.043(3) 0.023(2) 0.041(3) 0.0070(19) -0.007(2) -0.0013(19)
F83B 0.061(4) 0.051(3) 0.047(3) 0.024(2) -0.013(3) 0.009(3)
F84B 0.056(4) 0.088(4) 0.032(3) -0.005(3) 0.004(3) -0.011(3)
F85B 0.068(4) 0.055(3) 0.043(3) -0.019(2) 0.009(3) -0.020(3)
F86B 0.039(3) 0.026(2) 0.051(3) -0.003(2) 0.010(2) -0.0077(19)
C51B 0.025(4) 0.015(4) 0.039(4) 0.002(3) 0.002(3) 0.002(3)
C52B 0.034(4) 0.024(4) 0.037(5) 0.005(3) -0.004(4) -0.007(3)
C53B 0.039(5) 0.023(4) 0.039(5) -0.004(3) -0.024(4) 0.004(4)
C54B 0.023(4) 0.017(4) 0.077(6) 0.004(4) -0.027(4) -0.006(3)
C55B 0.022(4) 0.024(4) 0.062(6) 0.009(4) -0.002(4) -0.001(3)
C56B 0.013(4) 0.024(4) 0.046(5) 0.003(3) -0.004(3) 0.002(3)
C61B 0.012(4) 0.030(4) 0.024(4) 0.000(3) 0.000(3) -0.003(3)
C62B 0.020(4) 0.040(5) 0.035(4) -0.010(4) 0.001(3) 0.003(4)
C63B 0.026(4) 0.029(4) 0.042(5) -0.016(3) 0.010(4) -0.023(3)
C64B 0.010(4) 0.062(6) 0.037(5) 0.000(4) 0.008(3) 0.002(4)
C65B 0.019(4) 0.039(5) 0.056(5) 0.004(4) 0.017(4) 0.003(4)
C66B 0.028(4) 0.023(4) 0.035(4) 0.008(3) 0.008(3) 0.002(3)
C71B 0.026(4) 0.017(4) 0.044(5) -0.003(3) -0.008(4) -0.002(3)
C72B 0.022(4) 0.020(4) 0.055(5) 0.016(4) -0.003(4) -0.012(3)
C73B 0.015(4) 0.032(5) 0.090(7) 0.007(5) -0.007(4) -0.006(4)
C74B 0.035(5) 0.028(4) 0.079(7) 0.031(5) -0.029(5) -0.015(4)
C75B 0.044(5) 0.025(4) 0.028(4) 0.012(3) -0.013(4) -0.020(4)
C76B 0.039(5) 0.028(4) 0.038(5) 0.014(4) -0.007(4) -0.011(4)
C81B 0.008(3) 0.023(4) 0.032(4) 0.003(3) 0.002(4) -0.009(3)
C82B 0.029(4) 0.029(4) 0.035(4) -0.002(3) 0.011(4) 0.000(3)
C83B 0.029(5) 0.041(5) 0.033(5) 0.009(4) -0.003(4) 0.006(4)
C84B 0.038(6) 0.062(6) 0.021(5) -0.007(4) 0.005(4) -0.014(4)
C85B 0.044(5) 0.040(5) 0.033(4) -0.011(4) -0.003(4) -0.026(4)
C86B 0.039(5) 0.027(4) 0.031(4) 0.000(3) 0.012(4) -0.014(4)
B2 0.024(5) 0.020(4) 0.027(5) 0.004(3) 0.010(4) 0.000(3)

loop_
_atom_type_symbol
_atom_type_description
_atom_type_scat_dispersion_real
_atom_type_scat_dispersion_imag
_atom_type_scat_source
C C 0.0033 0.0016 'International Tables Vol C Tables 4.2.6.8 and 6.1.1.4'
H H 0.0000 0.0000 'International Tables Vol C Tables 4.2.6.8 and 6.1.1.4'
B B 0.0013 0.0007 'International Tables Vol C Tables 4.2.6.8 and 6.1.1.4'
F F 0.0171 0.0103 'International Tables Vol C Tables 4.2.6.8 and 6.1.1.4'
Y Y -2.7962 3.5667 'International Tables Vol C Tables 4.2.6.8 and 6.1.1.4'

loop_
_geom_angle_atom_site_label_1
_geom_angle_atom_site_label_2
_geom_angle_atom_site_label_3
_geom_angle
C1 Y1 C4 52.2(2)
C1 Y1 C5 31.0(2)
C2 Y1 C1 32.3(2)
C2 Y1 C3 33.0(3)
C2 Y1 C4 53.3(2)
C2 Y1 C5 52.6(2)
C2 Y1 C19 128.0(4)
C2 Y1 C20 144.2(4)
C2 Y1 C21 172.9(3)
C2 Y1 C22 155.0(3)
C2 Y1 C23 132.4(3)
C3 Y1 C1 53.2(3)
C3 Y1 C4 31.7(2)
C3 Y1 C5 52.3(2)
C3 Y1 C19 157.5(4)
C3 Y1 C20 147.9(3)
C3 Y1 C21 144.0(3)
C3 Y1 C22 149.7(3)
C3 Y1 C23 159.1(3)
C4 Y1 C5 31.3(2)
C19 Y1 C1 119.2(3)
C19 Y1 C4 165.0(3)
C19 Y1 C5 134.6(3)
C20 Y1 C1 150.4(3)
C20 Y1 C4 157.1(3)
C20 Y1 C5 159.2(3)
C20 Y1 C19 31.79(14)
C20 Y1 C23 52.63(17)
C21 Y1 C1 154.7(3)
C21 Y1 C4 128.3(3)
C21 Y1 C5 133.0(4)
C21 Y1 C19 52.74(17)
C21 Y1 C20 31.98(14)
C21 Y1 C22 31.98(14)
C21 Y1 C23 52.75(17)
C22 Y1 C1 122.8(3)
C22 Y1 C4 118.8(3)
C22 Y1 C5 107.1(3)
C22 Y1 C19 52.63(17)
C22 Y1 C20 52.82(18)
C22 Y1 C23 31.80(13)
C23 Y1 C1 106.6(3)
C23 Y1 C4 134.1(3)
C23 Y1 C5 108.0(3)
C23 Y1 C19 31.69(14)
C1 Y1A C2 29.0(2)
C3 Y1A C1 48.7(3)
C3 Y1A C2 28.9(3)
C4 Y1A C1 50.6(3)
C4 Y1A C2 49.3(3)
C4 Y1A C3 30.2(2)
C4 Y1A C20A 157.9(4)
C4 Y1A C21A 158.1(9)
C5 Y1A C1 30.3(2)
C5 Y1A C2 49.3(3)
C5 Y1A C3 50.4(2)
C5 Y1A C4 32.1(2)
C5 Y1A C20A 129.5(4)
C5 Y1A C21A 156.4(5)
C20A Y1A C1 107.4(4)
C20A Y1A C2 111.5(5)
C20A Y1A C3 137.1(7)
C21A Y1A C1 127.4(5)
C21A Y1A C2 116.4(7)
C21A Y1A C3 128.7(8)
C21A Y1A C20A 30.5(2)
C22A Y1A C1 158.0(5)
C22A Y1A C2 143.3(8)
C22A Y1A C3 139.6(7)
C22A Y1A C4 149.7(4)
C22A Y1A C5 167.3(9)
C22A Y1A C20A 51.7(3)
C22A Y1A C21A 31.2(2)
C22A Y1A C19A 53.3(3)
C23A Y1A C1 143.9(7)
C23A Y1A C2 163.7(4)
C23A Y1A C3 166.4(5)
C23A Y1A C4 145.2(7)
C23A Y1A C5 135.3(9)
C23A Y1A C20A 52.5(3)
C23A Y1A C21A 52.5(3)
C23A Y1A C22A 32.7(2)
C23A Y1A C19A 32.7(3)
C19A Y1A C1 113.6(4)
C19A Y1A C2 132.1(4)
C19A Y1A C3 160.8(4)
C19A Y1A C4 149.5(8)
C19A Y1A C5 119.9(6)
C19A Y1A C20A 31.1(2)
C19A Y1A C21A 51.7(3)
C2 C1 Y1 68.8(5)
C2 C1 Y1A 79.0(6)
C2 C1 C6 125.7(7)
C5 C1 Y1 77.2(5)
C5 C1 Y1A 67.2(5)
C5 C1 C2 107.9(7)
C5 C1 C6 125.5(6)
C6 C1 Y1 127.9(6)
C6 C1 Y1A 127.6(6)
C1 C2 Y1 78.9(5)
C1 C2 Y1A 72.0(6)
C1 C2 C7 127.0(7)
C3 C2 Y1 74.4(5)
C3 C2 Y1A 71.5(5)
C3 C2 C1 107.9(6)
C3 C2 C7 125.1(7)
C7 C2 Y1 113.6(6)
C7 C2 Y1A 122.7(6)
C2 C3 Y1 72.6(5)
C2 C3 Y1A 79.6(5)
C2 C3 C10 126.4(7)
C4 C3 Y1 79.3(4)
C4 C3 Y1A 68.2(5)
C4 C3 C2 109.0(6)
C4 C3 C10 124.6(7)
C10 C3 Y1 116.5(5)
C10 C3 Y1A 120.1(6)
C3 C4 Y1 69.0(4)
C3 C4 Y1A 81.6(6)
C3 C4 C5 107.3(6)
C3 C4 C13 127.7(6)
C5 C4 Y1 76.1(4)
C5 C4 Y1A 73.5(5)
C5 C4 C13 124.4(6)
C13 C4 Y1 127.9(5)
C13 C4 Y1A 118.5(6)
C1 C5 Y1 71.8(4)
C1 C5 Y1A 82.5(5)
C1 C5 C4 108.0(6)
C1 C5 C16 126.5(6)
C4 C5 Y1 72.6(4)
C4 C5 Y1A 74.4(4)
C4 C5 C16 123.8(6)
C16 C5 Y1 133.0(5)
C16 C5 Y1A 121.2(6)
C2 C7 C8 112.5(6)
C2 C7 C9 110.0(6)
C8 C7 C9 111.3(7)
C11 C10 C3 112.8(7)
C12 C10 C3 114.7(8)
C12 C10 C11 115.0(8)
C14 C13 C4 110.1(7)
C15 C13 C4 120.8(7)
C15 C13 C14 115.2(7)
C17 C16 C5 108.4(6)
C18 C16 C5 115.3(6)
C18 C16 C17 112.7(7)
C20 C19 Y1 73.4(4)
C20 C19 C24 124.8(8)
C23 C19 Y1 74.1(4)
C23 C19 C20 108.0
C23 C19 C24 126.3(8)
C24 C19 Y1 126.9(9)
C19 C20 Y1 74.8(4)
C19 C20 C25 126.3(8)
C21 C20 Y1 73.6(4)
C21 C20 C19 108.0
C21 C20 C25 125.3(9)
C25 C20 Y1 123.3(8)
C20 C21 Y1 74.5(4)
C20 C21 C28 126.5(8)
C22 C21 Y1 74.4(4)
C22 C21 C20 108.0
C22 C21 C28 125.4(8)
C28 C21 Y1 119.4(8)
C21 C22 Y1 73.6(4)
C21 C22 C31 126.8(8)
C23 C22 Y1 74.8(4)
C23 C22 C21 108.0
C23 C22 C31 124.2(8)
C31 C22 Y1 126.7(8)
C19 C23 Y1 74.2(4)
C19 C23 C34 124.3(9)
C22 C23 Y1 73.4(4)
C22 C23 C19 108.0
C22 C23 C34 126.6(9)
C34 C23 Y1 127.6(8)
C20 C25 C26 110.6(12)
C20 C25 C27 119.2(11)
C27 C25 C26 108.5(11)
C21 C28 C29 108.7(15)
C30 C28 C21 114.9(14)
C30 C28 C29 114.9(17)
C32 C31 C22 110.3(12)
C32 C31 C33 113.3(14)
C33 C31 C22 114.8(12)
C23 C34 C35 109.0(11)
C36 C34 C23 121.4(12)
C36 C34 C35 110.8(12)
C21A C20A Y1A 74.7(7)
C21A C20A C19A 108.0
C21A C20A C25A 123.9(14)
C19A C20A Y1A 69.0(8)
C19A C20A C25A 125.8(14)
C25A C20A Y1A 135.5(13)
C20A C21A Y1A 74.8(7)
C20A C21A C22A 108.0
C20A C21A C28A 124.4(13)
C22A C21A Y1A 69.0(7)
C22A C21A C28A 127.2(13)
C28A C21A Y1A 127.9(13)
C21A C22A Y1A 79.9(7)
C21A C22A C31A 125.2(14)
C23A C22A Y1A 70.2(8)
C23A C22A C21A 108.0
C23A C22A C31A 126.7(14)
C31A C22A Y1A 113.5(12)
C22A C23A Y1A 77.1(8)
C22A C23A C19A 108.0
C22A C23A C34A 123.5(13)
C19A C23A Y1A 77.2(7)
C19A C23A C34A 128.4(13)
C34A C23A Y1A 109.9(12)
C20A C19A Y1A 79.9(8)
C20A C19A C23A 108.0
C20A C19A C24A 126.0(13)
C23A C19A Y1A 70.1(7)
C23A C19A C24A 125.4(13)
C24A C19A Y1A 122.6(13)
C26A C25A C20A 109.6(17)
C26A C25A C27A 109(2)
C27A C25A C20A 114.6(18)
C29A C28A C21A 115.0(18)
C29A C28A C30A 115(2)
C30A C28A C21A 111.8(17)
C22A C31A C33A 107.2(18)
C32A C31A C22A 116(2)
C32A C31A C33A 110(3)
C23A C34A C35A 106.7(17)
C36A C34A C23A 116.1(19)
C36A C34A C35A 109(2)
C37 Y2 C40 51.7(3)
C37 Y2 C41 30.7(2)
C37 Y2 C56 106.2(3)
C37 Y2 C57 123.1(3)
C38 Y2 C37 32.5(3)
C38 Y2 C39 32.5(3)
C38 Y2 C40 52.7(3)
C38 Y2 C41 52.3(3)
C38 Y2 C56 132.4(3)
C38 Y2 C55 126.7(3)
C38 Y2 C57 155.5(3)
C39 Y2 C37 52.8(3)
C39 Y2 C40 31.3(3)
C39 Y2 C41 51.8(2)
C39 Y2 C56 158.1(3)
C39 Y2 C55 156.9(3)
C39 Y2 C57 150.5(3)
C40 Y2 C41 31.1(2)
C56 Y2 C40 133.5(3)
C56 Y2 C41 107.4(3)
C55 Y2 C37 117.0(3)
C55 Y2 C40 163.0(3)
C55 Y2 C41 132.4(3)
C55 Y2 C56 31.21(14)
C55 Y2 C57 52.02(18)
C59 Y2 C37 148.2(3)
C59 Y2 C38 142.5(3)
C59 Y2 C39 148.8(3)
C59 Y2 C40 159.9(3)
C59 Y2 C41 159.3(3)
C59 Y2 C56 52.38(18)
C59 Y2 C55 32.07(15)
C59 Y2 C58 32.48(17)
C59 Y2 C57 52.8(2)
C58 Y2 C37 154.8(3)
C58 Y2 C38 172.5(3)
C58 Y2 C39 145.5(3)
C58 Y2 C40 130.3(3)
C58 Y2 C41 134.4(3)
C58 Y2 C56 52.21(18)
C58 Y2 C55 52.95(19)
C58 Y2 C57 31.75(15)
C57 Y2 C40 120.0(3)
C57 Y2 C41 108.1(3)
C57 Y2 C56 31.06(13)
C37 Y2A C38 31.6(3)
C37 Y2A C39 53.1(3)
C37 Y2A C55A 115.1(5)
C37 Y2A C56A 107.5(5)
C37 Y2A C57A 125.6(6)
C37 Y2A C58A 154.9(7)
C37 Y2A C59A 145.2(7)
C38 Y2A C56A 111.9(6)
C38 Y2A C57A 114.1(8)
C39 Y2A C38 30.9(3)
C39 Y2A C55A 164.8(6)
C39 Y2A C56A 138.3(8)
C39 Y2A C57A 126.7(9)
C39 Y2A C58A 135.1(8)
C40 Y2A C37 56.0(3)
C40 Y2A C38 53.6(3)
C40 Y2A C39 32.5(3)
C40 Y2A C55A 153.4(10)
C40 Y2A C56A 163.3(5)
C40 Y2A C57A 157.4(9)
C40 Y2A C58A 146.6(5)
C40 Y2A C59A 144.5(8)
C41 Y2A C37 33.5(3)
C41 Y2A C38 54.0(3)
C41 Y2A C39 55.2(3)
C41 Y2A C40 35.6(3)
C41 Y2A C55A 121.8(8)
C41 Y2A C56A 131.4(6)
C41 Y2A C57A 157.3(5)
C41 Y2A C58A 167.3(10)
C41 Y2A C59A 136.7(10)
C55A Y2A C38 134.0(6)
C55A Y2A C56A 29.8(3)
C55A Y2A C57A 49.2(3)
C55A Y2A C58A 50.9(3)
C56A Y2A C57A 29.0(3)
C58A Y2A C38 138.6(10)
C58A Y2A C56A 49.1(4)
C58A Y2A C57A 29.5(3)
C59A Y2A C38 161.9(7)
C59A Y2A C39 161.7(6)
C59A Y2A C55A 31.5(3)
C59A Y2A C56A 50.1(3)
C59A Y2A C57A 49.8(4)
C59A Y2A C58A 31.2(3)
C38 C37 Y2 70.9(4)
C38 C37 Y2A 81.6(6)
C38 C37 C42 124.3(7)
C41 C37 Y2 78.5(5)
C41 C37 Y2A 65.5(6)
C41 C37 C38 108.8(7)
C41 C37 C42 126.2(7)
C42 C37 Y2 124.0(6)
C42 C37 Y2A 126.1(6)
C37 C38 Y2 76.6(5)
C37 C38 Y2A 66.8(6)
C37 C38 C43 125.5(7)
C39 C38 Y2 75.2(4)
C39 C38 Y2A 71.2(4)
C39 C38 C37 106.9(7)
C39 C38 C43 127.5(7)
C43 C38 Y2 117.6(6)
C43 C38 Y2A 130.4(7)
C38 C39 Y2 72.3(4)
C38 C39 Y2A 77.9(5)
C38 C39 C46 124.8(7)
C40 C39 Y2 78.7(4)
C40 C39 Y2A 64.7(6)
C40 C39 C38 108.9(6)
C40 C39 C46 125.8(7)
C46 C39 Y2 121.5(5)
C46 C39 Y2A 129.3(6)
C39 C40 Y2 70.0(4)
C39 C40 Y2A 82.8(6)
C39 C40 C41 107.2(7)
C39 C40 C49 127.3(7)
C41 C40 Y2 75.3(5)
C41 C40 Y2A 69.6(6)
C41 C40 C49 124.7(7)
C49 C40 Y2 128.2(6)
C49 C40 Y2A 121.2(6)
C37 C41 Y2 70.9(5)
C37 C41 Y2A 81.0(6)
C37 C41 C40 108.1(7)
C37 C41 C52 126.1(7)
C40 C41 Y2 73.7(4)
C40 C41 Y2A 74.8(5)
C40 C41 C52 124.6(7)
C52 C41 Y2 130.8(5)
C52 C41 Y2A 120.3(7)
C38 C43 C44 111.3(7)
C38 C43 C45 115.6(7)
C44 C43 C45 109.6(8)
C47 C46 C39 113.8(7)
C47 C46 C48 115.5(8)
C48 C46 C39 114.6(8)
C50 C49 C40 111.2(8)
C51 C49 C40 117.8(8)
C51 C49 C50 119.8(9)
C41 C52 C53 109.1(7)
C41 C52 C54 116.0(7)
C54 C52 C53 111.4(7)
C55 C56 Y2 71.9(5)
C55 C56 C61 125.3(8)
C57 C56 Y2 73.1(5)
C57 C56 C55 108.0
C57 C56 C61 125.8(9)
C61 C56 Y2 129.5(9)
C56 C55 Y2 76.9(5)
C56 C55 C60 125.7(9)
C59 C55 Y2 71.0(5)
C59 C55 C56 108.0
C59 C55 C60 125.7(8)
C60 C55 Y2 125.1(9)
C55 C59 Y2 76.9(5)
C55 C59 C58 108.0
C55 C59 C70 125.8(8)
C58 C59 Y2 74.5(5)
C58 C59 C70 125.6(8)
C70 C59 Y2 121.6(8)
C59 C58 Y2 73.0(5)
C59 C58 C67 127.0(8)
C57 C58 Y2 77.5(5)
C57 C58 C59 108.0
C57 C58 C67 125.0(8)
C67 C58 Y2 116.1(9)
C56 C57 Y2 75.8(5)
C56 C57 C64 124.4(8)
C58 C57 Y2 70.8(5)
C58 C57 C56 108.0
C58 C57 C64 127.2(8)
C64 C57 Y2 125.2(8)
C62 C61 C56 104.8(11)
C63 C61 C56 117.1(14)
C63 C61 C62 114.6(13)
C65 C64 C57 111.1(11)
C65 C64 C66 112.5(12)
C66 C64 C57 113.8(11)
C58 C67 C68 111.0(13)
C58 C67 C69 108.3(13)
C68 C67 C69 116.2(14)
C59 C70 C72 114.6(11)
C71 C70 C59 114.2(13)
C71 C70 C72 109.8(13)
C56A C55A Y2A 81.9(11)
C56A C55A C59A 108.0
C56A C55A C60A 119.4(19)
C59A C55A Y2A 70.8(10)
C59A C55A C60A 131.5(19)
C60A C55A Y2A 123.4(17)
C55A C56A Y2A 68.4(10)
C55A C56A C61A 126.6(19)
C57A C56A Y2A 76.3(10)
C57A C56A C55A 108.0
C57A C56A C61A 125(2)
C61A C56A Y2A 127.9(16)
C56A C57A Y2A 74.7(10)
C56A C57A C58A 108.0
C56A C57A C64A 125.2(18)
C58A C57A Y2A 69.1(9)
C58A C57A C64A 126.6(18)
C64A C57A Y2A 126.0(16)
C57A C58A Y2A 81.4(10)
C57A C58A C67A 123.4(17)
C59A C58A Y2A 69.5(11)
C59A C58A C57A 108.0
C59A C58A C67A 128.6(17)
C67A C58A Y2A 115.9(15)
C55A C59A Y2A 77.7(10)
C55A C59A C70A 124.9(18)
C58A C59A Y2A 79.3(11)
C58A C59A C55A 108.0
C58A C59A C70A 126.7(18)
C70A C59A Y2A 115.4(15)
C56A C61A C62A 105.5(18)
C63A C61A C56A 129(3)
C63A C61A C62A 114(2)
C65A C64A C57A 112(3)
C65A C64A C66A 119(3)
C66A C64A C57A 107(2)
C68A C67A C58A 121(3)
C69A C67A C58A 111(3)
C69A C67A C68A 105(3)
C59A C70A C71A 111(2)
C72A C70A C59A 119(2)
C72A C70A C71A 120(2)
C12B C11B B1 126.4(7)
C16B C11B C12B 108.6(7)
C16B C11B B1 124.7(7)
F12B C12B C11B 119.0(7)
F12B C12B C13B 114.7(7)
C13B C12B C11B 126.3(7)
F13B C13B C12B 121.1(8)
C14B C13B F13B 119.6(9)
C14B C13B C12B 119.3(8)
C13B C14B F14B 120.2(8)
C15B C14B F14B 120.0(8)
C15B C14B C13B 119.8(9)
F15B C15B C14B 119.1(8)
F15B C15B C16B 122.1(8)
C14B C15B C16B 118.6(8)
F16B C16B C11B 117.1(7)
F16B C16B C15B 115.5(7)
C11B C16B C15B 127.4(8)
C22B C21B B1 124.1(8)
C26B C21B C22B 112.1(8)
C26B C21B B1 123.4(9)
F22B C22B C21B 121.5(8)
F22B C22B C23B 114.3(9)
C23B C22B C21B 124.2(9)
F23B C23B C22B 119.2(9)
C24B C23B F23B 121.4(9)
C24B C23B C22B 119.3(10)
C23B C24B F24B 120.1(11)
C25B C24B F24B 119.7(10)
C25B C24B C23B 120.1(9)
F25B C25B C26B 116.3(10)
C24B C25B F25B 123.6(9)
C24B C25B C26B 120.1(10)
F26B C26B C21B 119.6(8)
F26B C26B C25B 116.4(9)
C21B C26B C25B 124.0(10)
C32B C31B B1 123.6(9)
C36B C31B C32B 113.4(9)
C36B C31B B1 121.9(8)
F32B C32B C31B 121.7(9)
F32B C32B C33B 117.4(9)
C31B C32B C33B 120.9(11)
F33B C33B C32B 117.7(12)
C34B C33B F33B 120.4(10)
C34B C33B C32B 121.7(10)
C33B C34B F34B 121.6(11)
C33B C34B C35B 119.1(10)
C35B C34B F34B 119.3(12)
F35B C35B C34B 120.0(9)
C36B C35B F35B 121.1(10)
C36B C35B C34B 118.7(11)
C31B C36B F36B 117.6(8)
C35B C36B F36B 116.6(9)
C35B C36B C31B 125.8(10)
C42B C41B B1 123.4(8)
C46B C41B C42B 118.6(10)
C46B C41B B1 117.8(8)
F42B C42B C41B 125.3(8)
F42B C42B C43B 114.3(9)
C41B C42B C43B 120.0(10)
F43B C43B C42B 119.7(10)
C44B C43B F43B 120.1(9)
C44B C43B C42B 120.3(11)
F44B C44B C43B 124.9(11)
F44B C44B C45B 114.3(11)
C43B C44B C45B 120.8(11)
F45B C45B C44B 122.4(10)
F45B C45B C46B 121.7(10)
C44B C45B C46B 115.7(10)
F46B C46B C45B 111.7(9)
C41B C46B F46B 123.8(9)
C41B C46B C45B 124.5(10)
C11B B1 C21B 112.7(7)
C11B B1 C31B 115.3(7)
C11B B1 C41B 101.4(6)
C21B B1 C31B 100.7(6)
C21B B1 C41B 112.4(6)
C31B B1 C41B 115.0(7)
C52B C51B B2 119.1(6)
C56B C51B C52B 114.3(7)
C56B C51B B2 126.1(7)
F52B C52B C51B 121.1(7)
F52B C52B C53B 114.8(7)
C51B C52B C53B 124.1(7)
F53B C53B C52B 120.9(8)
F53B C53B C54B 121.2(7)
C54B C53B C52B 117.9(7)
F54B C54B C53B 118.7(8)
C55B C54B F54B 120.3(8)
C55B C54B C53B 120.9(7)
F55B C55B C56B 119.2(7)
C54B C55B F55B 121.5(7)
C54B C55B C56B 119.3(7)
F56B C56B C55B 114.5(7)
C51B C56B F56B 122.0(6)
C51B C56B C55B 123.5(8)
C62B C61B C66B 110.5(7)
C62B C61B B2 121.1(6)
C66B C61B B2 128.1(6)
F62B C62B C61B 117.4(7)
C63B C62B F62B 116.3(7)
C63B C62B C61B 126.3(7)
F63B C63B C62B 120.4(7)
F63B C63B C64B 119.9(7)
C62B C63B C64B 119.7(7)
F64B C64B C63B 121.6(8)
F64B C64B C65B 121.3(7)
C63B C64B C65B 117.0(7)
F65B C65B C64B 118.3(7)
C66B C65B F65B 120.3(7)
C66B C65B C64B 121.4(7)
F66B C66B C61B 118.7(6)
C65B C66B F66B 116.3(7)
C65B C66B C61B 124.9(7)
C72B C71B C76B 114.6(7)
C72B C71B B2 120.2(7)
C76B C71B B2 124.3(7)
F72B C72B C73B 112.5(7)
C71B C72B F72B 121.3(7)
C71B C72B C73B 126.1(8)
F73B C73B C72B 121.4(8)
F73B C73B C74B 123.0(8)
C74B C73B C72B 115.6(8)
F74B C74B C73B 118.7(9)
F74B C74B C75B 120.0(8)
C75B C74B C73B 121.3(7)
F75B C75B C74B 120.5(7)
F75B C75B C76B 119.8(8)
C74B C75B C76B 119.7(7)
F76B C76B C71B 122.6(7)
F76B C76B C75B 114.7(7)
C75B C76B C71B 122.6(8)
C82B C81B C86B 114.6(7)
C82B C81B B2 119.5(6)
C86B C81B B2 125.8(6)
C81B C82B F82B 119.2(7)
C81B C82B C83B 125.0(7)
C83B C82B F82B 115.8(7)
F83B C83B C82B 121.4(7)
C84B C83B F83B 118.4(7)
C84B C83B C82B 120.2(8)
F84B C84B C83B 121.8(8)
F84B C84B C85B 121.1(8)
C83B C84B C85B 117.1(8)
F85B C85B C86B 118.4(7)
C84B C85B F85B 120.0(7)
C84B C85B C86B 121.5(7)
F86B C86B C81B 122.2(7)
F86B C86B C85B 116.4(7)
C81B C86B C85B 121.4(7)
C51B B2 C81B 113.0(6)
C61B B2 C51B 115.0(6)
C61B B2 C81B 101.7(6)
C71B B2 C51B 101.6(6)
C71B B2 C61B 112.1(6)
C71B B2 C81B 114.0(6)

loop_
_geom_bond_atom_site_label_1
_geom_bond_atom_site_label_2
_geom_bond_distance
Y1 C1 2.624(9)
Y1 C2 2.493(10)
Y1 C3 2.516(8)
Y1 C4 2.648(7)
Y1 C5 2.694(7)
Y1 C19 2.601(12)
Y1 C20 2.583(12)
Y1 C21 2.572(12)
Y1 C22 2.582(12)
Y1 C23 2.600(12)
Y1A C1 2.800(10)
Y1A C2 2.890(14)
Y1A C3 2.787(13)
Y1A C4 2.615(9)
Y1A C5 2.604(10)
Y1A C20A 2.70(2)
Y1A C21A 2.701(19)
Y1A C22A 2.561(18)
Y1A C23A 2.47(2)
Y1A C19A 2.56(2)
C1 C2 1.429(10)
C1 C5 1.425(10)
C1 C6 1.524(11)
C2 C3 1.421(11)
C2 C7 1.538(10)
C3 C4 1.417(10)
C3 C10 1.541(11)
C4 C5 1.443(10)
C4 C13 1.542(10)
C5 C16 1.554(9)
C7 C8 1.540(11)
C7 C9 1.545(12)
C10 C11 1.522(13)
C10 C12 1.438(13)
C13 C14 1.536(12)
C13 C15 1.508(12)
C16 C17 1.532(11)
C16 C18 1.494(12)
C19 C20 1.4200
C19 C23 1.4200
C19 C24 1.513(15)
C20 C21 1.4200
C20 C25 1.543(14)
C21 C22 1.4200
C21 C28 1.535(16)
C22 C23 1.4200
C22 C31 1.560(14)
C23 C34 1.547(15)
C25 C26 1.57(2)
C25 C27 1.57(2)
C28 C29 1.67(4)
C28 C30 1.48(3)
C31 C32 1.50(2)
C31 C33 1.52(2)
C34 C35 1.58(2)
C34 C36 1.50(2)
C20A C21A 1.4200
C20A C19A 1.4200
C20A C25A 1.57(2)
C21A C22A 1.4200
C21A C28A 1.55(2)
C22A C23A 1.4200
C22A C31A 1.52(2)
C23A C19A 1.4200
C23A C34A 1.54(2)
C19A C24A 1.57(2)
C25A C26A 1.52(3)
C25A C27A 1.52(3)
C28A C29A 1.46(3)
C28A C30A 1.54(3)
C31A C32A 1.50(4)
C31A C33A 1.70(4)
C34A C35A 1.72(3)
C34A C36A 1.41(3)
Y2 C37 2.627(8)
Y2 C38 2.552(8)
Y2 C39 2.591(8)
Y2 C40 2.703(9)
Y2 C41 2.724(9)
Y2 C56 2.669(13)
Y2 C55 2.605(13)
Y2 C59 2.529(14)
Y2 C58 2.548(14)
Y2 C57 2.634(13)
Y2A C37 2.541(11)
Y2A C38 2.734(11)
Y2A C39 2.647(10)
Y2A C40 2.412(13)
Y2A C41 2.341(16)
Y2A C55A 2.66(3)
Y2A C56A 2.83(3)
Y2A C57A 2.85(3)
Y2A C58A 2.69(3)
Y2A C59A 2.57(3)
C37 C38 1.450(11)
C37 C41 1.418(11)
C37 C42 1.538(12)
C38 C39 1.438(11)
C38 C43 1.516(11)
C39 C40 1.434(11)
C39 C46 1.543(11)
C40 C41 1.454(11)
C40 C49 1.546(12)
C41 C52 1.539(11)
C43 C44 1.565(11)
C43 C45 1.571(14)
C46 C47 1.504(12)
C46 C48 1.510(13)
C49 C50 1.505(13)
C49 C51 1.460(14)
C52 C53 1.561(12)
C52 C54 1.541(13)
C56 C55 1.4200
C56 C57 1.4200
C56 C61 1.562(15)
C55 C59 1.4200
C55 C60 1.575(14)
C59 C58 1.4200
C59 C70 1.567(15)
C58 C57 1.4200
C58 C67 1.568(14)
C57 C64 1.577(13)
C61 C62 1.56(2)
C61 C63 1.45(2)
C64 C65 1.535(19)
C64 C66 1.57(2)
C67 C68 1.58(2)
C67 C69 1.61(2)
C70 C71 1.54(2)
C70 C72 1.59(2)
C55A C56A 1.4200
C55A C59A 1.4200
C55A C60A 1.48(3)
C56A C57A 1.4200
C56A C61A 1.51(3)
C57A C58A 1.4200
C57A C64A 1.58(3)
C58A C59A 1.4200
C58A C67A 1.60(3)
C59A C70A 1.52(3)
C61A C62A 1.69(3)
C61A C63A 1.26(3)
C64A C65A 1.45(5)
C64A C66A 1.57(4)
C67A C68A 1.32(4)
C67A C69A 1.31(5)
C70A C71A 1.53(3)
C70A C72A 1.43(4)
F12B C12B 1.384(9)
F13B C13B 1.360(10)
F14B C14B 1.380(11)
F15B C15B 1.344(10)
F16B C16B 1.376(10)
F22B C22B 1.389(11)
F23B C23B 1.381(12)
F24B C24B 1.371(11)
F25B C25B 1.389(12)
F26B C26B 1.347(12)
F32B C32B 1.356(12)
F33B C33B 1.391(13)
F34B C34B 1.387(11)
F35B C35B 1.369(14)
F36B C36B 1.383(11)
F42B C42B 1.348(12)
F43B C43B 1.369(14)
F44B C44B 1.352(13)
F45B C45B 1.333(12)
F46B C46B 1.360(11)
C11B C12B 1.413(11)
C11B C16B 1.395(12)
C11B B1 1.637(13)
C12B C13B 1.393(12)
C13B C14B 1.354(13)
C14B C15B 1.348(13)
C15B C16B 1.397(12)
C21B C22B 1.433(13)
C21B C26B 1.375(13)
C21B B1 1.661(11)
C22B C23B 1.400(13)
C23B C24B 1.366(15)
C24B C25B 1.330(16)
C25B C26B 1.437(13)
C31B C32B 1.393(13)
C31B C36B 1.373(13)
C31B B1 1.676(13)
C32B C33B 1.417(15)
C33B C34B 1.315(17)
C34B C35B 1.376(16)
C35B C36B 1.356(13)
C41B C42B 1.370(14)
C41B C46B 1.331(13)
C41B B1 1.711(13)
C42B C43B 1.434(14)
C43B C44B 1.353(16)
C44B C45B 1.410(17)
C45B C46B 1.429(14)
F52B C52B 1.338(9)
F53B C53B 1.339(9)
F54B C54B 1.377(9)
F55B C55B 1.382(9)
F56B C56B 1.400(9)
F62B C62B 1.375(9)
F63B C63B 1.359(8)
F64B C64B 1.358(9)
F65B C65B 1.393(9)
F66B C66B 1.392(9)
F72B C72B 1.377(9)
F73B C73B 1.312(10)
F74B C74B 1.356(9)
F75B C75B 1.375(9)
F76B C76B 1.368(10)
F82B C82B 1.393(9)
F83B C83B 1.370(9)
F84B C84B 1.352(10)
F85B C85B 1.383(9)
F86B C86B 1.363(9)
C51B C52B 1.406(11)
C51B C56B 1.385(11)
C51B B2 1.674(11)
C52B C53B 1.413(11)
C53B C54B 1.377(12)
C54B C55B 1.370(12)
C55B C56B 1.410(11)
C61B C62B 1.401(11)
C61B C66B 1.429(10)
C61B B2 1.670(12)
C62B C63B 1.373(11)
C63B C64B 1.378(12)
C64B C65B 1.397(12)
C65B C66B 1.340(11)
C71B C72B 1.356(11)
C71B C76B 1.418(11)
C71B B2 1.669(11)
C72B C73B 1.450(11)
C73B C74B 1.391(13)
C74B C75B 1.387(13)
C75B C76B 1.403(11)
C81B C82B 1.375(11)
C81B C86B 1.380(10)
C81B B2 1.707(12)
C82B C83B 1.382(12)
C83B C84B 1.364(12)
C84B C85B 1.382(13)
C85B C86B 1.418(12)

loop_
_twin_individual_id
_twin_individual_mass_fraction_refined
1 0.5378(15)
2 0.4622(15)
